data_7706217
loop_
_publ_author_name
'Li, Jie'
'Du, Peng'
'Liu, Ying-Ying'
'Ma, Jian-Fang'

_publ_section_title
;
 Assembly of polyoxometalate-thiacalix[4]arene-based inorganic-organic
 hybrids as efficient catalytic oxidation desulfurization catalysts.
;
_journal_issue 4
_journal_name_full 'Dalton transactions (Cambridge, England : 2003)'
_journal_page_first 1349
_journal_page_last 1356
_journal_paper_doi 10.1039/d0dt04097e
_journal_volume 50
_journal_year 2021
_chemical_formula_sum 'C118 H156 N32 Ni3 O98 P2 S16 W24'
_chemical_formula_weight 8754.17
_space_group_crystal_system triclinic
_space_group_IT_number 2
_space_group_name_Hall '-P 1'
_space_group_name_H-M_alt 'P -1'
_atom_sites_solution_hydrogens geom
_audit_creation_method SHELXL-2018/3
_audit_update_record
;
2020-11-28 deposited with the CCDC.	2020-12-22 downloaded from the CCDC.
;
_cell_angle_alpha 92.065(3)
_cell_angle_beta 99.761(3)
_cell_angle_gamma 106.404(3)
_cell_formula_units_Z 1
_cell_length_a 13.5204(5)
_cell_length_b 14.1184(5)
_cell_length_c 32.4331(12)
_cell_measurement_reflns_used 11052
_cell_measurement_temperature 298(2)
_cell_measurement_theta_max 28.3380
_cell_measurement_theta_min 3.5100
_cell_volume 5830.0(4)
_computing_structure_refinement 'SHELXL-2018/3 (Sheldrick, 2018)'
_diffrn_ambient_temperature 298(2)
_diffrn_measured_fraction_theta_full 0.995
_diffrn_measured_fraction_theta_max 0.834
_diffrn_measurement_device_type 'Xcalibur, Ruby, Gemini ultra'
_diffrn_radiation_type MoK\a
_diffrn_radiation_wavelength 0.71073
_diffrn_reflns_av_R_equivalents 0.0434
_diffrn_reflns_av_unetI/netI 0.1032
_diffrn_reflns_Laue_measured_fraction_full 0.995
_diffrn_reflns_Laue_measured_fraction_max 0.834
_diffrn_reflns_limit_h_max 14
_diffrn_reflns_limit_h_min -16
_diffrn_reflns_limit_k_max 17
_diffrn_reflns_limit_k_min -17
_diffrn_reflns_limit_l_max 40
_diffrn_reflns_limit_l_min -31
_diffrn_reflns_number 43886
_diffrn_reflns_point_group_measured_fraction_full 0.995
_diffrn_reflns_point_group_measured_fraction_max 0.834
_diffrn_reflns_theta_full 25.242
_diffrn_reflns_theta_max 29.338
_diffrn_reflns_theta_min 3.377
_exptl_absorpt_coefficient_mu 12.259
_exptl_absorpt_correction_T_max 1.00000
_exptl_absorpt_correction_T_min 0.34914
_exptl_absorpt_correction_type multi-scan
_exptl_crystal_colour green
_exptl_crystal_density_diffrn 2.493
_exptl_crystal_description block
_exptl_crystal_F_000 4018
_exptl_crystal_size_max 0.06
_exptl_crystal_size_mid 0.05
_exptl_crystal_size_min 0.04
_refine_diff_density_max 2.929
_refine_diff_density_min -1.816
_refine_diff_density_rms 0.242
_refine_ls_extinction_method none
_refine_ls_goodness_of_fit_ref 1.015
_refine_ls_hydrogen_treatment constr
_refine_ls_matrix_type full
_refine_ls_number_parameters 1344
_refine_ls_number_reflns 26717
_refine_ls_number_restraints 225
_refine_ls_restrained_S_all 11.987
_refine_ls_R_factor_all 0.1207
_refine_ls_R_factor_gt 0.0630
_refine_ls_shift/su_max 0.001
_refine_ls_shift/su_mean 0.000
_refine_ls_structure_factor_coef Fsqd
_refine_ls_weighting_details 'w=1/[\s^2^(Fo^2^)+(0.0515P)^2^+15.2726P] where P=(Fo^2^+2Fc^2^)/3'
_refine_ls_weighting_scheme calc
_refine_ls_wR_factor_gt 0.1227
_refine_ls_wR_factor_ref 0.1549
_reflns_Friedel_coverage 0.000
_reflns_number_gt 15352
_reflns_number_total 26717
_reflns_threshold_expression 'I > 2\s(I)'
_cod_data_source_file d0dt04097e2.cif
_cod_data_source_block 2
_cod_depositor_comments 'Adding full bibliography for 7706215--7706217.cif.'
_cod_original_cell_volume 5829.9(4)
_cod_database_code 7706217
_shelx_shelxl_version_number 2018/3
_shelx_space_group_comment
;
The symmetry employed for this shelxl refinement is uniquely defined
by the following loop, which should always be used as a source of
symmetry information in preference to the above space-group names.
They are only intended as comments.
;

loop_
_space_group_symop_operation_xyz
'x, y, z'
'-x, -y, -z'

loop_
_atom_site_label
_atom_site_type_symbol
_atom_site_fract_x
_atom_site_fract_y
_atom_site_fract_z
_atom_site_U_iso_or_equiv
_atom_site_adp_type
_atom_site_occupancy
_atom_site_site_symmetry_order
_atom_site_calc_flag
_atom_site_refinement_flags_posn
_atom_site_refinement_flags_adp
_atom_site_refinement_flags_occupancy
_atom_site_disorder_assembly
_atom_site_disorder_group
Ni1 Ni 1.500000 -1.500000 0.000000 0.0556(7) Uani 1 2 d S . P . .
Ni2 Ni 1.31056(15) -0.81275(16) 0.34911(5) 0.0498(5) Uani 1 1 d . . . . .
C1 C 1.944(3) -1.349(3) 0.2554(10) 0.145(5) Uani 1 1 d . U . . .
C2 C 2.026(2) -1.261(2) 0.2884(8) 0.146(5) Uani 1 1 d . U . . .
H2A H 2.052757 -1.204442 0.273690 0.219 Uiso 1 1 calc R U . . .
H2B H 1.990625 -1.243174 0.309346 0.219 Uiso 1 1 calc R U . . .
H2C H 2.083298 -1.283701 0.301745 0.219 Uiso 1 1 calc R U . . .
C3 C 1.917(2) -1.419(2) 0.2817(8) 0.146(5) Uani 1 1 d . U . . .
H3A H 1.879449 -1.397673 0.300850 0.219 Uiso 1 1 calc R U . . .
H3B H 1.873668 -1.479762 0.265911 0.219 Uiso 1 1 calc R U . . .
H3C H 1.979451 -1.430400 0.297254 0.219 Uiso 1 1 calc R U . . .
C4 C 2.003(2) -1.362(2) 0.2227(8) 0.144(5) Uani 1 1 d . U . . .
H4A H 2.014765 -1.304705 0.207082 0.216 Uiso 1 1 calc R U . . .
H4B H 2.069077 -1.370355 0.235375 0.216 Uiso 1 1 calc R U . . .
H4C H 1.963295 -1.419717 0.204032 0.216 Uiso 1 1 calc R U . . .
C5 C 1.8526(17) -1.308(2) 0.2351(6) 0.100(9) Uani 1 1 d . . . . .
C6 C 1.8623(15) -1.208(2) 0.2351(5) 0.099(9) Uani 1 1 d . . . . .
H6 H 1.925526 -1.163230 0.248572 0.119 Uiso 1 1 calc R U . . .
C7 C 1.7835(13) -1.1684(19) 0.2163(5) 0.082(7) Uani 1 1 d . . . . .
C8 C 1.6898(15) -1.2362(18) 0.1961(5) 0.075(6) Uani 1 1 d . . . . .
C9 C 1.6764(14) -1.3364(19) 0.1953(5) 0.082(7) Uani 1 1 d . . . . .
C10 C 1.7615(15) -1.3698(19) 0.2149(5) 0.089(8) Uani 1 1 d . . . . .
H10 H 1.753330 -1.437599 0.213566 0.107 Uiso 1 1 calc R U . . .
C11 C 1.6037(16) -1.1835(17) 0.1365(5) 0.090(7) Uani 1 1 d . . . . .
H11A H 1.610898 -1.238847 0.119813 0.108 Uiso 1 1 calc R U . . .
H11B H 1.659457 -1.124432 0.133951 0.108 Uiso 1 1 calc R U . . .
C12 C 1.4943(16) -1.1679(16) 0.1226(5) 0.086(7) Uani 1 1 d . . . . .
H12A H 1.486373 -1.118994 0.142568 0.104 Uiso 1 1 calc R U . . .
H12B H 1.441025 -1.229708 0.124031 0.104 Uiso 1 1 calc R U . . .
C13 C 1.3948(10) -1.2536(11) 0.0012(4) 0.038(3) Uani 1 1 d . U . . .
C14 C 1.3420(15) -1.1901(17) -0.0199(5) 0.092(7) Uani 1 1 d . . . . .
H14A H 1.314381 -1.216428 -0.048624 0.137 Uiso 1 1 calc R U . . .
H14B H 1.285436 -1.185848 -0.006313 0.137 Uiso 1 1 calc R U . . .
H14C H 1.390383 -1.125294 -0.019132 0.137 Uiso 1 1 calc R U . . .
C15 C 1.5370(17) -0.8396(18) 0.1863(5) 0.103(5) Uani 1 1 d D U . . .
C16 C 1.4290(18) -0.840(2) 0.1922(8) 0.143(8) Uani 1 1 d D U . . .
H16A H 1.382342 -0.906035 0.186431 0.214 Uiso 1 1 calc R U . . .
H16B H 1.431893 -0.816079 0.220623 0.214 Uiso 1 1 calc R U . . .
H16C H 1.403763 -0.797345 0.173309 0.214 Uiso 1 1 calc R U . . .
C17 C 1.611(2) -0.739(2) 0.1949(8) 0.148(8) Uani 1 1 d . U . . .
H17A H 1.678813 -0.740859 0.190915 0.221 Uiso 1 1 calc R U . . .
H17B H 1.586349 -0.696160 0.176002 0.221 Uiso 1 1 calc R U . . .
H17C H 1.614479 -0.714895 0.223316 0.221 Uiso 1 1 calc R U . . .
C18 C 1.523(2) -0.870(2) 0.1402(6) 0.130(7) Uani 1 1 d D U . . .
H18A H 1.475156 -0.935916 0.133801 0.195 Uiso 1 1 calc R U . . .
H18B H 1.495349 -0.824860 0.123999 0.195 Uiso 1 1 calc R U . . .
H18C H 1.589614 -0.869741 0.133466 0.195 Uiso 1 1 calc R U . . .
C19 C 1.5838(17) -0.9103(13) 0.2130(4) 0.072(5) Uani 1 1 d . . . . .
C20 C 1.6588(16) -0.9478(16) 0.2037(5) 0.080(6) Uani 1 1 d . . . . .
H20 H 1.684086 -0.931372 0.179191 0.096 Uiso 1 1 calc R U . . .
C21 C 1.7010(14) -1.0097(15) 0.2288(5) 0.072(5) Uani 1 1 d . . . . .
C22 C 1.6689(13) -1.0324(12) 0.2661(4) 0.058(4) Uani 1 1 d . . . . .
C23 C 1.5865(12) -1.0009(12) 0.2763(4) 0.052(4) Uani 1 1 d . . . . .
C24 C 1.5434(12) -0.9418(12) 0.2497(4) 0.057(4) Uani 1 1 d . . . . .
H24 H 1.486977 -0.922440 0.256044 0.068 Uiso 1 1 calc R U . . .
C25 C 1.7937(18) -1.036(2) 0.3274(6) 0.115(9) Uani 1 1 d . . . . .
H25A H 1.758940 -1.021338 0.349607 0.138 Uiso 1 1 calc R U . . .
H25B H 1.834645 -0.973797 0.319204 0.138 Uiso 1 1 calc R U . . .
C26 C 1.5070(12) -1.1493(12) 0.3302(4) 0.049(4) Uani 1 1 d . . . . .
C27 C 1.4356(11) -1.2211(11) 0.3005(4) 0.046(4) Uani 1 1 d . . . . .
C28 C 1.3964(12) -1.3171(12) 0.3102(4) 0.050(4) Uani 1 1 d . . . . .
C29 C 1.4266(12) -1.3384(13) 0.3513(4) 0.056(4) Uani 1 1 d . . . . .
H29 H 1.398421 -1.402474 0.358406 0.067 Uiso 1 1 calc R U . . .
C30 C 1.4947(12) -1.2713(14) 0.3816(4) 0.054(4) Uani 1 1 d . . . . .
C31 C 1.5373(13) -1.1776(13) 0.3705(4) 0.055(4) Uani 1 1 d . . . . .
H31 H 1.587608 -1.131470 0.390149 0.066 Uiso 1 1 calc R U . . .
C32 C 1.5214(13) -1.2983(14) 0.4270(4) 0.064(4) Uani 1 1 d . U . . .
C33 C 1.4354(15) -1.2920(19) 0.4498(5) 0.101(6) Uani 1 1 d . U . . .
H33A H 1.369503 -1.334673 0.434775 0.152 Uiso 1 1 calc R U . . .
H33B H 1.449258 -1.312434 0.477569 0.152 Uiso 1 1 calc R U . . .
H33C H 1.432254 -1.224939 0.451605 0.152 Uiso 1 1 calc R U . . .
C34 C 1.5304(16) -1.4073(16) 0.4275(5) 0.089(6) Uani 1 1 d . U . . .
H34A H 1.585207 -1.412635 0.413055 0.134 Uiso 1 1 calc R U . . .
H34B H 1.546476 -1.422560 0.456040 0.134 Uiso 1 1 calc R U . . .
H34C H 1.464992 -1.453123 0.413751 0.134 Uiso 1 1 calc R U . . .
C35 C 1.6242(13) -1.2309(14) 0.4510(4) 0.074(5) Uani 1 1 d . U . . .
H35A H 1.679870 -1.234435 0.436719 0.110 Uiso 1 1 calc R U . . .
H35B H 1.620645 -1.164009 0.452844 0.110 Uiso 1 1 calc R U . . .
H35C H 1.637649 -1.251503 0.478808 0.110 Uiso 1 1 calc R U . . .
C36 C 1.3104(13) -1.1693(13) 0.2545(4) 0.059(4) Uani 1 1 d . . . . .
H36A H 1.309208 -1.124285 0.277620 0.070 Uiso 1 1 calc R U . . .
H36B H 1.252280 -1.229123 0.252962 0.070 Uiso 1 1 calc R U . . .
C37 C 1.3028(14) -1.1221(13) 0.2144(4) 0.067(5) Uani 1 1 d . . . . .
H37A H 1.308352 -1.167157 0.192223 0.080 Uiso 1 1 calc R U . . .
H37B H 1.361802 -1.062710 0.216862 0.080 Uiso 1 1 calc R U . . .
C38 C 1.1955(11) -0.9956(13) 0.2372(4) 0.050(4) Uani 1 1 d . . . . .
C39 C 1.0701(14) -0.9229(15) 0.1933(5) 0.079(6) Uani 1 1 d . . . . .
H39A H 1.041958 -0.869096 0.198309 0.119 Uiso 1 1 calc R U . . .
H39B H 1.107502 -0.910124 0.170500 0.119 Uiso 1 1 calc R U . . .
H39C H 1.013756 -0.983391 0.186312 0.119 Uiso 1 1 calc R U . . .
C40 C 1.3322(13) -1.4030(13) 0.2262(4) 0.055(4) Uani 1 1 d . . . . .
C41 C 1.2527(14) -1.4093(13) 0.1920(4) 0.062(5) Uani 1 1 d . . . . .
H41 H 1.186996 -1.407487 0.196356 0.074 Uiso 1 1 calc R U . . .
C42 C 1.2706(13) -1.4182(13) 0.1509(4) 0.057(4) Uani 1 1 d . . . . .
C43 C 1.3684(14) -1.4200(14) 0.1460(4) 0.067(5) Uani 1 1 d . . . . .
H43 H 1.380709 -1.426994 0.118903 0.081 Uiso 1 1 calc R U . . .
C44 C 1.4485(12) -1.4121(14) 0.1785(4) 0.058(4) Uani 1 1 d . . . . .
C45 C 1.4308(13) -1.4025(12) 0.2190(4) 0.056(4) Uani 1 1 d . . . . .
C46 C 1.1761(17) -1.4334(18) 0.1140(5) 0.086(5) Uani 1 1 d . U . . .
C47 C 1.104(2) -1.534(2) 0.1123(8) 0.137(8) Uani 1 1 d . U . . .
H47A H 1.081833 -1.543924 0.138890 0.205 Uiso 1 1 calc R U . . .
H47B H 1.043270 -1.541145 0.090682 0.205 Uiso 1 1 calc R U . . .
H47C H 1.138487 -1.581729 0.106248 0.205 Uiso 1 1 calc R U . . .
C48 C 1.1150(15) -1.3600(16) 0.1199(5) 0.086(6) Uani 1 1 d . . . . .
H48A H 1.160565 -1.293631 0.121129 0.130 Uiso 1 1 calc R U . . .
H48B H 1.057498 -1.370540 0.096701 0.130 Uiso 1 1 calc R U . . .
H48C H 1.088544 -1.369501 0.145568 0.130 Uiso 1 1 calc R U . . .
C49 C 1.214(2) -1.412(2) 0.0729(8) 0.140(8) Uani 1 1 d . U . . .
H49A H 1.260977 -1.345707 0.075576 0.210 Uiso 1 1 calc R U . . .
H49B H 1.250257 -1.458304 0.066415 0.210 Uiso 1 1 calc R U . . .
H49C H 1.155040 -1.417720 0.050849 0.210 Uiso 1 1 calc R U . . .
C50 C 1.529(2) -1.4735(18) 0.2641(6) 0.112(8) Uani 1 1 d . . . . .
H50A H 1.557720 -1.502020 0.242934 0.134 Uiso 1 1 calc R U . . .
H50B H 1.463362 -1.520167 0.267352 0.134 Uiso 1 1 calc R U . . .
C51 C 1.6107(14) -1.4457(15) 0.3079(6) 0.086(6) Uani 1 1 d . . . . .
H51A H 1.572979 -1.447979 0.330951 0.103 Uiso 1 1 calc R U . . .
H51B H 1.657139 -1.379019 0.308625 0.103 Uiso 1 1 calc R U . . .
C52 C 1.5931(11) -0.6357(12) 0.3215(4) 0.046(4) Uani 1 1 d . . . . .
C53 C 1.736(4) -1.437(4) 0.0004(13) 0.099(6) Uani 0.5 1 d . U P . .
C53' C 1.742(4) -1.356(4) -0.0080(13) 0.094(6) Uiso 0.5 1 d . U P . .
C54 C 1.0927(15) -0.9174(17) 0.4716(5) 0.096(7) Uani 1 1 d . . . . .
H54A H 1.026356 -0.963319 0.473495 0.143 Uiso 1 1 calc R U . . .
H54B H 1.148337 -0.937376 0.487899 0.143 Uiso 1 1 calc R U . . .
H54C H 1.095068 -0.852253 0.482106 0.143 Uiso 1 1 calc R U . . .
C55 C 1.0410(13) -0.9702(13) 0.3923(5) 0.061(4) Uani 1 1 d . . . . .
C56 C 1.231(2) -0.627(2) 0.3488(7) 0.125(8) Uani 1 1 d . U . . .
H56A H 1.207858 -0.585073 0.328954 0.187 Uiso 1 1 calc R U . . .
H56B H 1.176490 -0.655713 0.363812 0.187 Uiso 1 1 calc R U . . .
H56C H 1.292182 -0.587512 0.368245 0.187 Uiso 1 1 calc R U . . .
C57 C 1.4591(17) -1.6149(15) 0.0813(6) 0.089(6) Uani 1 1 d . . . . .
H57A H 1.474801 -1.602460 0.111301 0.134 Uiso 1 1 calc R U . . .
H57B H 1.384399 -1.636250 0.071813 0.134 Uiso 1 1 calc R U . . .
H57C H 1.488252 -1.665685 0.073047 0.134 Uiso 1 1 calc R U . . .
C58 C 1.7085(12) -0.7499(16) 0.3217(5) 0.079(6) Uani 1 1 d . . . . .
H58A H 1.760673 -0.691785 0.316567 0.118 Uiso 1 1 calc R U . . .
H58B H 1.733064 -0.773196 0.347817 0.118 Uiso 1 1 calc R U . . .
H58C H 1.695735 -0.800697 0.299299 0.118 Uiso 1 1 calc R U . . .
C59 C 0.8620(17) -1.0954(17) 0.3424(6) 0.106(8) Uani 1 1 d . . . . .
H59A H 0.914910 -1.088700 0.324971 0.127 Uiso 1 1 calc R U . . .
H59B H 0.821065 -1.164636 0.339650 0.127 Uiso 1 1 calc R U . . .
N1 N 1.4917(11) -1.3135(11) 0.0489(4) 0.061(3) Uani 1 1 d . U . . .
N2 N 1.4547(11) -1.3737(9) 0.0116(4) 0.056(3) Uani 1 1 d . . . . .
N3 N 1.3976(9) -1.3366(11) -0.0159(4) 0.060(4) Uani 1 1 d . . . . .
N4 N 1.4407(12) -1.2421(12) 0.0394(4) 0.071(3) Uani 1 1 d D U . . .
N5 N 1.2626(11) -0.9680(11) 0.2745(3) 0.064(4) Uani 1 1 d . . . . .
N6 N 1.2388(10) -0.8904(11) 0.2903(3) 0.058(4) Uani 1 1 d . . . . .
N7 N 1.1656(12) -0.8669(12) 0.2643(4) 0.071(5) Uani 1 1 d . . . . .
N8 N 1.1416(9) -0.9319(11) 0.2312(3) 0.054(4) Uani 1 1 d . . . . .
N9 N 1.4933(11) -0.6475(13) 0.3251(3) 0.062(4) Uani 1 1 d . . . . .
N10 N 1.4532(10) -0.7476(12) 0.3298(4) 0.058(4) Uani 1 1 d . . . . .
N11 N 1.5268(12) -0.7923(11) 0.3307(4) 0.062(4) Uani 1 1 d . . . . .
N12 N 1.6094(11) -0.7253(11) 0.3239(3) 0.053(3) Uani 1 1 d . . . . .
N13 N 1.1904(10) -0.8590(10) 0.4169(3) 0.052(3) Uani 1 1 d . . . . .
N14 N 1.1795(9) -0.8764(10) 0.3763(3) 0.049(3) Uani 1 1 d . . . . .
N15 N 1.0882(10) -0.9425(12) 0.3598(4) 0.062(4) Uani 1 1 d . . . . .
N16 N 1.1054(11) -0.9164(11) 0.4273(4) 0.058(4) Uani 1 1 d . . . . .
O1 O 1.4074(8) -1.1923(8) 0.2604(2) 0.053(3) Uani 1 1 d . . . . .
O2 O 1.7161(9) -1.0905(9) 0.2917(3) 0.065(3) Uani 1 1 d . . . . .
O1W O 1.3653(9) -0.9284(9) 0.3672(3) 0.067(3) Uani 1 1 d . . . . .
O3 O 1.5152(10) -1.3884(11) 0.2537(4) 0.080(4) Uani 1 1 d . . . . .
O2W O 1.3873(8) -0.7341(9) 0.4063(3) 0.063(3) Uani 1 1 d . . . . .
O4 O 1.6055(9) -1.2034(10) 0.1784(3) 0.077(4) Uani 1 1 d . . . . .
O5' O 0.9214(13) -0.5956(13) 0.4811(4) 0.033(4) Uiso 0.5 1 d . . P . .
O5 O 1.0387(11) -0.5499(14) 0.4646(4) 0.035(4) Uani 0.5 1 d . . P . .
O6' O 0.9812(14) -0.5762(14) 0.5340(5) 0.040(4) Uiso 0.5 1 d . . P . .
O6 O 0.8934(12) -0.4868(14) 0.4831(4) 0.038(5) Uani 0.5 1 d . . P . .
O7 O 1.2810(11) -0.4691(9) 0.5080(3) 0.085(4) Uani 1 1 d . . . . .
O8 O 1.1825(11) -0.6466(8) 0.5249(3) 0.075(4) Uani 1 1 d . . . . .
O9 O 1.0840(10) -0.6873(10) 0.4467(4) 0.086(4) Uani 1 1 d . . . . .
O10 O 1.1896(9) -0.6850(9) 0.6093(3) 0.068(3) Uani 1 1 d . . . . .
O11 O 1.2217(11) -0.4997(10) 0.5806(3) 0.086(4) Uani 1 1 d . . . . .
O12 O 1.0459(9) -0.5801(10) 0.6065(3) 0.077(3) Uani 1 1 d . U . . .
O13 O 1.0055(9) -0.7280(11) 0.5492(4) 0.091(4) Uani 1 1 d . . . . .
O14 O 0.9075(9) -0.7681(10) 0.4703(3) 0.079(4) Uani 1 1 d . . . . .
O15 O 0.9158(10) -0.7969(10) 0.3862(3) 0.081(4) Uani 1 1 d . . . . .
O16 O 0.9923(9) -0.5960(11) 0.3906(4) 0.091(5) Uani 1 1 d . . . . .
O17 O 0.8165(9) -0.6721(10) 0.4173(3) 0.078(4) Uani 1 1 d . . . . .
O18 O 0.6115(8) -0.6719(11) 0.4237(3) 0.086(4) Uani 1 1 d . . . . .
O19 O 0.7556(9) -0.7062(10) 0.4889(3) 0.078(4) Uani 1 1 d . . . . .
O20 O 0.8041(10) -0.8593(10) 0.5309(4) 0.083(4) Uani 1 1 d . . . . .
O21 O 0.8520(10) -0.6653(12) 0.5680(4) 0.096(5) Uani 1 1 d . . . . .
O22 O 0.8159(8) -0.4919(10) 0.5689(4) 0.086(4) Uani 1 1 d . . . . .
O23 O 0.8816(9) -0.5603(10) 0.6445(3) 0.073(4) Uani 1 1 d . . . . .
O24 O 1.3062(8) -0.6285(10) 0.4637(3) 0.071(4) Uani 1 1 d . . . . .
O25' O 0.9762(12) -0.9227(12) -0.0261(4) 0.029(3) Uiso 0.5 1 d . . P . .
O25 O 1.1037(14) -0.9712(13) 0.0290(4) 0.039(4) Uani 0.5 1 d . . P . .
O26 O 1.2320(10) -0.7396(9) 0.1214(3) 0.082(4) Uani 1 1 d . . . . .
O27 O 1.2537(10) -0.8212(9) 0.0450(4) 0.075(3) Uani 1 1 d . . . . .
O28 O 1.1815(9) -0.9401(8) 0.1001(3) 0.069(3) Uani 1 1 d . . . . .
O29 O 1.0295(9) -0.8629(10) 0.1015(3) 0.076(3) Uani 1 1 d . U . . .
O30 O 1.1001(9) -0.7422(12) 0.0466(3) 0.093(5) Uani 1 1 d . . . . .
O31 O 0.8976(9) -0.8141(13) 0.0442(3) 0.103(5) Uani 1 1 d . . . . .
O32 O 0.9698(10) -0.6415(8) 0.0068(4) 0.087(4) Uani 1 1 d . . . . .
O33 O 0.8639(9) -0.8219(8) -0.0387(3) 0.070(3) Uani 1 1 d . . . . .
O34 O 0.7355(9) -0.8998(10) -0.1153(3) 0.079(4) Uani 1 1 d . . . . .
O35 O 0.7326(9) -0.9997(9) -0.0417(3) 0.068(3) Uani 1 1 d . . . . .
O36 O 0.6006(9) -1.1423(12) -0.0071(4) 0.100(5) Uani 1 1 d . . . . .
O37 O 0.7809(10) -1.1717(10) 0.0368(3) 0.083(3) Uani 1 1 d . U . . .
O38 O 0.9356(9) -1.2473(10) 0.0369(3) 0.078(4) Uani 1 1 d . . . . .
O39 O 0.8619(10) -1.2399(10) 0.1105(3) 0.088(4) Uani 1 1 d . . . . .
O40 O 1.0513(8) -1.1195(9) 0.0972(3) 0.070(3) Uani 1 1 d . . . . .
O41 O 0.8985(10) -1.0408(10) 0.0969(3) 0.086(3) Uani 1 1 d . U . . .
O42 O 0.7666(10) -0.9910(10) 0.0390(3) 0.084(3) Uani 1 1 d . U . . .
O43 O 0.8257(10) -0.8815(10) 0.1163(3) 0.080(4) Uani 1 1 d . . . . .
O44 O 1.6540(11) -1.4134(11) 0.0170(4) 0.091(3) Uani 1 1 d . U . . .
O45 O 0.9085(12) -1.0374(12) 0.0265(4) 0.028(4) Uani 0.5 1 d . . P . .
O45' O 1.0077(14) -0.9089(14) 0.0286(5) 0.044(4) Uiso 0.5 1 d . . P . .
O46 O 1.2560(11) -0.6989(10) 0.3282(3) 0.085(4) Uani 1 1 d . . . . .
O47 O 1.5037(11) -1.5260(9) 0.0628(3) 0.077(4) Uani 1 1 d . . . . .
P1 P 1.000000 -1.000000 0.000000 0.0124(7) Uani 1 2 d S . P . .
P2 P 1.000000 -0.500000 0.500000 0.0120(7) Uani 1 2 d S . P . .
S1 S 1.2971(4) -1.4075(4) 0.27625(11) 0.0686(13) Uani 1 1 d . . . . .
S2 S 1.5664(4) -1.4277(5) 0.16568(14) 0.0923(19) Uani 1 1 d . . . . .
S3 S 1.8122(4) -1.0405(5) 0.21479(16) 0.0937(19) Uani 1 1 d . . . . .
S4 S 1.5434(4) -1.0210(3) 0.32448(11) 0.0606(12) Uani 1 1 d . . . . .
S5 S 1.4704(5) -1.1293(4) 0.07205(13) 0.0910(19) Uani 1 1 d . . . . .
S6 S 1.1817(4) -1.0889(4) 0.19949(12) 0.0842(17) Uani 1 1 d . . . . .
S7 S 1.6854(4) -0.5318(5) 0.31348(15) 0.0819(15) Uani 1 1 d . . . . .
S8 S 0.9262(4) -1.0592(5) 0.39651(16) 0.104(2) Uani 1 1 d . . . . .
W1 W 1.15805(5) -0.82215(5) 0.08292(2) 0.04923(17) Uani 1 1 d . U . . .
W2 W 0.88299(6) -0.91765(6) 0.07960(2) 0.0616(2) Uani 1 1 d . U . . .
W3 W 0.90563(6) -1.16235(5) 0.07565(2) 0.05511(19) Uani 1 1 d . U . . .
W4 W 0.72574(5) -1.09600(6) -0.00328(2) 0.05486(18) Uani 1 1 d . U . . .
W5 W 0.81977(4) -0.93250(5) -0.07842(2) 0.04137(15) Uani 1 1 d . . . . .
W6 W 0.97870(6) -0.75495(5) 0.00437(2) 0.05311(18) Uani 1 1 d . . . . .
W7 W 1.20686(5) -0.58830(5) 0.47516(2) 0.04522(17) Uani 1 1 d . . . . .
W8 W 0.94375(5) -0.70202(5) 0.42257(2) 0.04990(18) Uani 1 1 d . . . . .
W9 W 0.86628(5) -0.74410(5) 0.52154(2) 0.05438(18) Uani 1 1 d . . . . .
W10 W 1.12852(5) -0.62718(5) 0.57435(2) 0.05115(19) Uani 1 1 d . U . . .
W11 W 0.73641(5) -0.61500(5) 0.44842(2) 0.04688(17) Uani 1 1 d . . . . .
W12 W 0.92018(5) -0.54056(6) 0.59866(2) 0.0538(2) Uani 1 1 d . U . . .

loop_
_atom_site_aniso_label
_atom_site_aniso_U_11
_atom_site_aniso_U_22
_atom_site_aniso_U_33
_atom_site_aniso_U_23
_atom_site_aniso_U_13
_atom_site_aniso_U_12
Ni1 0.0613(19) 0.051(2) 0.0552(16) 0.0037(13) 0.0106(13) 0.0187(17)
Ni2 0.0496(12) 0.0670(15) 0.0405(9) 0.0016(8) 0.0115(8) 0.0281(11)
C1 0.145(5) 0.145(5) 0.145(5) 0.0132(10) 0.0272(13) 0.0429(17)
C2 0.146(5) 0.146(5) 0.146(5) 0.0131(16) 0.0267(18) 0.043(2)
C3 0.145(5) 0.146(5) 0.146(5) 0.0139(16) 0.0267(18) 0.043(2)
C4 0.144(5) 0.145(5) 0.145(5) 0.013(2) 0.028(2) 0.044(3)
C5 0.065(14) 0.21(3) 0.069(12) 0.057(15) 0.031(10) 0.091(19)
C6 0.057(13) 0.21(3) 0.065(11) 0.039(14) 0.031(9) 0.072(18)
C7 0.036(10) 0.17(2) 0.047(9) 0.027(11) 0.016(7) 0.042(13)
C8 0.074(14) 0.12(2) 0.053(9) 0.011(10) 0.019(9) 0.069(15)
C9 0.051(11) 0.16(2) 0.051(9) -0.002(11) 0.015(7) 0.055(15)
C10 0.077(14) 0.17(2) 0.050(10) 0.014(11) 0.016(9) 0.089(17)
C11 0.102(16) 0.103(18) 0.069(12) -0.015(10) -0.019(10) 0.061(15)
C12 0.099(15) 0.111(18) 0.084(12) 0.005(11) 0.024(10) 0.082(15)
C13 0.038(6) 0.045(7) 0.042(6) 0.006(5) 0.011(5) 0.026(6)
C14 0.089(15) 0.14(2) 0.067(11) -0.008(11) -0.009(9) 0.082(16)
C15 0.119(10) 0.113(10) 0.082(9) 0.045(8) 0.017(8) 0.040(9)
C16 0.143(8) 0.143(8) 0.143(8) 0.014(2) 0.026(2) 0.042(3)
C17 0.148(8) 0.147(8) 0.147(8) 0.015(2) 0.026(3) 0.043(3)
C18 0.131(8) 0.130(8) 0.129(7) 0.012(2) 0.023(2) 0.038(3)
C19 0.113(16) 0.054(12) 0.037(8) 0.007(7) -0.012(8) 0.022(12)
C20 0.094(16) 0.087(16) 0.056(10) 0.024(10) 0.016(10) 0.019(13)
C21 0.067(12) 0.097(16) 0.064(10) 0.030(10) 0.021(9) 0.034(12)
C22 0.053(10) 0.051(11) 0.054(9) 0.011(7) -0.008(7) 0.000(9)
C23 0.057(10) 0.054(11) 0.044(8) 0.022(7) 0.005(7) 0.018(9)
C24 0.049(10) 0.066(12) 0.045(8) 0.013(7) -0.010(6) 0.012(9)
C25 0.116(19) 0.16(3) 0.068(13) -0.006(13) -0.032(11) 0.068(19)
C26 0.055(10) 0.055(11) 0.041(8) 0.011(7) 0.008(6) 0.022(9)
C27 0.051(9) 0.047(10) 0.042(7) -0.005(6) -0.001(6) 0.026(8)
C28 0.070(11) 0.049(11) 0.030(7) 0.010(6) -0.001(6) 0.021(9)
C29 0.052(10) 0.070(13) 0.041(8) 0.017(7) 0.002(6) 0.015(9)
C30 0.053(10) 0.083(14) 0.032(7) 0.011(7) 0.004(6) 0.030(10)
C31 0.068(11) 0.077(13) 0.034(7) 0.009(7) 0.008(7) 0.046(11)
C32 0.071(9) 0.101(11) 0.032(6) 0.036(7) 0.010(6) 0.040(8)
C33 0.079(12) 0.168(17) 0.058(9) 0.041(10) 0.017(8) 0.031(12)
C34 0.102(13) 0.109(14) 0.047(9) 0.033(9) -0.009(8) 0.026(11)
C35 0.074(11) 0.100(13) 0.039(8) 0.028(8) -0.008(7) 0.023(10)
C36 0.067(11) 0.075(13) 0.036(7) 0.012(7) -0.003(6) 0.031(10)
C37 0.104(14) 0.071(13) 0.034(8) 0.000(7) -0.005(7) 0.049(12)
C38 0.040(9) 0.078(13) 0.041(7) 0.020(7) 0.009(6) 0.026(9)
C39 0.075(13) 0.104(17) 0.062(10) 0.017(10) -0.002(8) 0.040(13)
C40 0.058(11) 0.063(12) 0.038(8) 0.009(7) 0.005(6) 0.011(9)
C41 0.079(12) 0.081(14) 0.038(8) 0.014(7) 0.014(7) 0.039(11)
C42 0.065(11) 0.067(12) 0.042(8) 0.007(7) -0.009(7) 0.033(10)
C43 0.092(14) 0.089(15) 0.044(8) 0.010(8) 0.015(8) 0.062(13)
C44 0.048(10) 0.087(14) 0.042(8) -0.005(7) 0.003(6) 0.028(10)
C45 0.055(11) 0.053(11) 0.054(9) -0.007(7) -0.014(7) 0.019(9)
C46 0.096(10) 0.109(12) 0.064(9) 0.020(8) 0.008(8) 0.052(10)
C47 0.137(8) 0.136(8) 0.137(8) 0.013(2) 0.023(2) 0.040(3)
C48 0.082(14) 0.099(18) 0.080(12) -0.009(11) -0.006(10) 0.044(14)
C49 0.140(8) 0.142(8) 0.139(8) 0.013(2) 0.026(2) 0.041(3)
C50 0.15(2) 0.081(19) 0.075(14) 0.016(12) -0.018(13) 0.014(17)
C51 0.061(12) 0.079(16) 0.089(13) 0.034(11) -0.019(9) -0.009(11)
C52 0.039(9) 0.064(12) 0.033(7) 0.006(6) 0.006(5) 0.013(9)
C53 0.099(6) 0.099(6) 0.099(6) 0.0089(11) 0.0188(14) 0.0290(19)
C54 0.076(14) 0.13(2) 0.058(11) 0.019(11) 0.030(9) -0.015(14)
C55 0.047(10) 0.052(12) 0.078(11) 0.023(9) -0.003(8) 0.012(9)
C56 0.126(9) 0.125(9) 0.125(9) 0.011(2) 0.024(3) 0.037(3)
C57 0.107(18) 0.061(15) 0.103(15) 0.028(12) 0.032(12) 0.020(13)
C58 0.043(10) 0.127(19) 0.071(11) -0.003(10) 0.007(8) 0.038(12)
C59 0.078(15) 0.095(19) 0.120(16) -0.001(13) -0.044(12) 0.028(14)
N1 0.076(7) 0.068(7) 0.051(6) 0.002(5) 0.011(5) 0.041(6)
N2 0.062(9) 0.031(8) 0.069(8) -0.003(6) 0.019(7) 0.001(7)
N3 0.034(7) 0.066(10) 0.072(8) -0.007(7) -0.013(6) 0.017(7)
N4 0.071(3) 0.071(3) 0.071(3) 0.0060(10) 0.0138(11) 0.0210(13)
N5 0.077(10) 0.086(11) 0.038(6) -0.012(6) -0.014(6) 0.053(9)
N6 0.060(9) 0.097(12) 0.035(6) 0.013(6) 0.009(5) 0.050(9)
N7 0.083(11) 0.103(13) 0.057(8) 0.018(8) 0.023(7) 0.067(11)
N8 0.039(7) 0.094(12) 0.034(6) 0.004(6) 0.007(5) 0.026(8)
N9 0.053(9) 0.096(13) 0.044(7) 0.007(7) 0.007(6) 0.033(9)
N10 0.055(9) 0.072(11) 0.053(7) -0.004(7) 0.017(6) 0.027(9)
N11 0.058(9) 0.073(11) 0.060(8) -0.001(7) 0.025(7) 0.019(9)
N12 0.053(9) 0.072(11) 0.044(7) 0.003(6) 0.017(6) 0.028(9)
N13 0.046(8) 0.066(10) 0.036(6) -0.003(6) 0.017(5) -0.001(7)
N14 0.032(7) 0.062(10) 0.054(7) 0.002(6) 0.016(5) 0.010(7)
N15 0.042(8) 0.088(12) 0.053(7) 0.018(7) 0.006(6) 0.016(8)
N16 0.058(9) 0.075(11) 0.045(7) 0.012(6) 0.015(6) 0.020(8)
O1 0.065(7) 0.066(8) 0.032(5) 0.004(4) -0.001(4) 0.033(6)
O2 0.063(7) 0.080(9) 0.046(6) 0.011(5) -0.003(5) 0.022(7)
O1W 0.078(8) 0.092(10) 0.048(6) 0.001(5) 0.008(5) 0.053(8)
O3 0.077(9) 0.091(11) 0.081(8) -0.004(7) 0.003(6) 0.047(9)
O2W 0.047(7) 0.080(9) 0.054(6) -0.017(5) 0.008(5) 0.011(6)
O4 0.070(8) 0.138(12) 0.042(6) 0.000(6) 0.000(5) 0.070(9)
O5 0.013(8) 0.069(14) 0.021(7) -0.002(7) -0.002(6) 0.012(9)
O6 0.025(9) 0.067(14) 0.028(8) -0.002(8) -0.006(6) 0.027(10)
O7 0.146(12) 0.067(9) 0.050(6) 0.006(6) 0.056(7) 0.021(9)
O8 0.139(11) 0.058(8) 0.038(5) 0.008(5) 0.046(6) 0.027(8)
O9 0.079(9) 0.080(10) 0.086(8) 0.040(7) -0.012(6) 0.016(8)
O10 0.068(8) 0.084(10) 0.058(6) 0.017(6) 0.004(5) 0.035(7)
O11 0.139(12) 0.087(11) 0.043(6) 0.002(6) 0.045(7) 0.033(9)
O12 0.062(5) 0.116(6) 0.061(5) -0.021(5) 0.007(4) 0.043(5)
O13 0.057(8) 0.130(13) 0.092(9) -0.030(8) 0.004(6) 0.048(9)
O14 0.082(9) 0.130(12) 0.060(6) 0.031(7) 0.034(6) 0.072(9)
O15 0.089(9) 0.087(10) 0.065(7) -0.037(6) -0.025(6) 0.052(8)
O16 0.049(7) 0.132(13) 0.090(8) 0.054(8) -0.014(6) 0.033(8)
O17 0.077(8) 0.138(12) 0.049(6) 0.017(6) 0.013(5) 0.080(9)
O18 0.040(7) 0.149(14) 0.054(6) -0.010(7) -0.005(5) 0.015(8)
O19 0.079(9) 0.133(12) 0.054(6) 0.035(7) 0.028(6) 0.073(9)
O20 0.073(9) 0.063(9) 0.123(10) 0.024(8) 0.039(7) 0.022(8)
O21 0.058(8) 0.136(14) 0.103(9) -0.028(8) 0.001(6) 0.054(9)
O22 0.039(7) 0.102(11) 0.113(9) 0.047(8) -0.007(6) 0.022(7)
O23 0.081(8) 0.130(12) 0.034(5) 0.033(6) 0.024(5) 0.062(8)
O24 0.044(7) 0.112(11) 0.078(7) -0.007(6) 0.019(5) 0.051(7)
O25 0.061(13) 0.040(12) 0.019(8) 0.003(7) 0.004(7) 0.024(11)
O26 0.112(11) 0.065(9) 0.047(6) -0.011(5) -0.028(6) 0.016(8)
O27 0.080(9) 0.061(9) 0.091(8) 0.020(6) 0.039(7) 0.017(7)
O28 0.081(9) 0.051(8) 0.086(7) 0.001(6) 0.043(6) 0.022(7)
O29 0.062(5) 0.114(6) 0.054(5) 0.030(4) 0.001(4) 0.031(5)
O30 0.060(8) 0.159(15) 0.078(8) 0.070(9) 0.026(6) 0.047(9)
O31 0.066(8) 0.200(17) 0.069(7) 0.069(9) 0.009(6) 0.075(10)
O32 0.102(10) 0.039(8) 0.104(9) -0.027(6) -0.038(7) 0.033(7)
O33 0.076(8) 0.053(8) 0.069(7) -0.018(5) 0.037(6) -0.012(6)
O34 0.095(9) 0.127(12) 0.036(5) 0.003(6) -0.001(5) 0.077(9)
O35 0.085(9) 0.067(9) 0.065(7) 0.003(6) 0.040(6) 0.027(7)
O36 0.038(7) 0.160(16) 0.102(9) 0.038(9) 0.025(6) 0.021(9)
O37 0.089(6) 0.076(6) 0.076(5) -0.008(5) -0.020(5) 0.032(5)
O38 0.072(9) 0.078(10) 0.070(7) -0.013(6) 0.024(6) -0.002(7)
O39 0.084(10) 0.103(12) 0.061(7) 0.032(7) 0.016(6) -0.002(8)
O40 0.046(7) 0.092(10) 0.061(6) -0.026(6) 0.015(5) 0.004(7)
O41 0.090(6) 0.096(6) 0.063(5) 0.001(5) -0.029(4) 0.041(5)
O42 0.089(5) 0.089(6) 0.069(5) 0.003(5) -0.025(4) 0.043(5)
O43 0.098(10) 0.124(12) 0.041(6) 0.006(6) 0.019(5) 0.067(9)
O44 0.098(6) 0.095(7) 0.101(6) 0.028(5) 0.043(5) 0.045(6)
O45 0.032(10) 0.025(10) 0.028(8) 0.010(6) 0.012(6) 0.009(8)
O46 0.107(11) 0.095(11) 0.077(8) 0.002(7) 0.026(7) 0.066(10)
O47 0.115(11) 0.049(8) 0.065(7) 0.007(6) 0.018(6) 0.022(8)
P1 0.0101(18) 0.010(2) 0.0140(16) 0.0031(13) 0.0000(12) -0.0007(16)
P2 0.0085(18) 0.016(2) 0.0138(16) -0.0003(13) 0.0047(12) 0.0055(17)
S1 0.071(3) 0.083(4) 0.038(2) 0.0064(19) 0.0035(18) 0.005(3)
S2 0.085(4) 0.136(6) 0.073(3) -0.022(3) 0.004(2) 0.069(4)
S3 0.058(3) 0.142(6) 0.085(3) 0.037(3) 0.026(3) 0.024(4)
S4 0.091(3) 0.057(3) 0.042(2) 0.0061(17) 0.0104(19) 0.037(3)
S5 0.144(5) 0.095(4) 0.057(3) -0.001(2) 0.007(3) 0.079(4)
S6 0.108(4) 0.096(4) 0.048(2) -0.014(2) -0.032(2) 0.060(4)
S7 0.057(3) 0.105(5) 0.078(3) 0.027(3) 0.010(2) 0.013(3)
S8 0.061(3) 0.124(5) 0.085(3) 0.046(3) -0.028(2) -0.021(3)
W1 0.0473(4) 0.0621(5) 0.0329(3) -0.0026(3) -0.0063(2) 0.0163(3)
W2 0.0679(5) 0.1065(6) 0.0305(3) 0.0025(3) 0.0076(3) 0.0590(5)
W3 0.0697(5) 0.0600(5) 0.0371(3) 0.0157(3) 0.0076(3) 0.0212(4)
W4 0.0338(3) 0.0733(5) 0.0551(4) 0.0001(3) 0.0002(3) 0.0173(4)
W5 0.0431(3) 0.0555(4) 0.0293(3) 0.0048(2) -0.0034(2) 0.0265(3)
W6 0.0687(5) 0.0536(5) 0.0450(3) 0.0093(3) 0.0033(3) 0.0343(4)
W7 0.0444(4) 0.0672(5) 0.0376(3) 0.0084(3) 0.0127(2) 0.0346(4)
W8 0.0497(4) 0.0647(5) 0.0375(3) -0.0124(3) -0.0014(2) 0.0281(4)
W9 0.0498(4) 0.0575(5) 0.0594(4) 0.0073(3) 0.0126(3) 0.0197(4)
W10 0.0610(4) 0.0790(5) 0.0292(3) 0.0093(3) 0.0041(2) 0.0476(4)
W11 0.0361(3) 0.0683(5) 0.0353(3) -0.0065(3) 0.0001(2) 0.0190(3)
W12 0.0529(4) 0.0953(6) 0.0273(3) 0.0125(3) 0.0127(2) 0.0403(4)

loop_
_atom_type_symbol
_atom_type_description
_atom_type_scat_dispersion_real
_atom_type_scat_dispersion_imag
_atom_type_scat_source
C C 0.0033 0.0016 'International Tables Vol C Tables 4.2.6.8 and 6.1.1.4'
H H 0.0000 0.0000 'International Tables Vol C Tables 4.2.6.8 and 6.1.1.4'
N N 0.0061 0.0033 'International Tables Vol C Tables 4.2.6.8 and 6.1.1.4'
O O 0.0106 0.0060 'International Tables Vol C Tables 4.2.6.8 and 6.1.1.4'
P P 0.1023 0.0942 'International Tables Vol C Tables 4.2.6.8 and 6.1.1.4'
S S 0.1246 0.1234 'International Tables Vol C Tables 4.2.6.8 and 6.1.1.4'
Ni Ni 0.3393 1.1124 'International Tables Vol C Tables 4.2.6.8 and 6.1.1.4'
W W -0.8490 6.8722 'International Tables Vol C Tables 4.2.6.8 and 6.1.1.4'

loop_
_geom_angle_atom_site_label_1
_geom_angle_atom_site_label_2
_geom_angle_atom_site_label_3
_geom_angle
_geom_angle_site_symmetry_1
_geom_angle_site_symmetry_3
_geom_angle_publ_flag
O44 Ni1 O44 180.0(8) . 2_825 ?
O44 Ni1 O47 87.7(5) . . ?
O44 Ni1 O47 92.3(5) 2_825 . ?
O44 Ni1 O47 92.3(5) . 2_825 ?
O44 Ni1 O47 87.7(5) 2_825 2_825 ?
O47 Ni1 O47 180.0 . 2_825 ?
O44 Ni1 N2 88.0(5) . . ?
O44 Ni1 N2 92.0(5) 2_825 . ?
O47 Ni1 N2 89.0(5) . . ?
O47 Ni1 N2 91.0(5) 2_825 . ?
O44 Ni1 N2 92.0(5) . 2_825 ?
O44 Ni1 N2 88.0(5) 2_825 2_825 ?
O47 Ni1 N2 91.0(5) . 2_825 ?
O47 Ni1 N2 89.0(5) 2_825 2_825 ?
N2 Ni1 N2 180.0 . 2_825 ?
O46 Ni2 O1W 177.4(4) . . ?
O46 Ni2 O2W 92.8(5) . . ?
O1W Ni2 O2W 89.4(4) . . ?
O46 Ni2 N6 87.4(5) . . ?
O1W Ni2 N6 90.3(4) . . ?
O2W Ni2 N6 177.6(5) . . ?
O46 Ni2 N10 90.0(5) . . ?
O1W Ni2 N10 88.9(5) . . ?
O2W Ni2 N10 84.0(4) . . ?
N6 Ni2 N10 93.6(5) . . ?
O46 Ni2 N14 93.8(5) . . ?
O1W Ni2 N14 87.6(5) . . ?
O2W Ni2 N14 89.4(4) . . ?
N6 Ni2 N14 92.9(5) . . ?
N10 Ni2 N14 172.5(5) . . ?
C3 C1 C4 122(3) . . ?
C3 C1 C5 114(3) . . ?
C4 C1 C5 108(2) . . ?
C3 C1 C2 100(3) . . ?
C4 C1 C2 105(3) . . ?
C5 C1 C2 107(3) . . ?
C1 C2 H2A 109.5 . . ?
C1 C2 H2B 109.5 . . ?
H2A C2 H2B 109.5 . . ?
C1 C2 H2C 109.5 . . ?
H2A C2 H2C 109.5 . . ?
H2B C2 H2C 109.5 . . ?
C1 C3 H3A 109.5 . . ?
C1 C3 H3B 109.5 . . ?
H3A C3 H3B 109.5 . . ?
C1 C3 H3C 109.5 . . ?
H3A C3 H3C 109.5 . . ?
H3B C3 H3C 109.5 . . ?
C1 C4 H4A 109.5 . . ?
C1 C4 H4B 109.5 . . ?
H4A C4 H4B 109.5 . . ?
C1 C4 H4C 109.5 . . ?
H4A C4 H4C 109.5 . . ?
H4B C4 H4C 109.5 . . ?
C10 C5 C6 116.5(18) . . ?
C10 C5 C1 120(3) . . ?
C6 C5 C1 123(3) . . ?
C5 C6 C7 124(2) . . ?
C5 C6 H6 117.8 . . ?
C7 C6 H6 117.8 . . ?
C8 C7 C6 117(2) . . ?
C8 C7 S3 124.3(14) . . ?
C6 C7 S3 118.7(19) . . ?
C9 C8 C7 121.1(17) . . ?
C9 C8 O4 119(2) . . ?
C7 C8 O4 120(2) . . ?
C8 C9 C10 119(2) . . ?
C8 C9 S2 124.3(14) . . ?
C10 C9 S2 116.6(19) . . ?
C5 C10 C9 123(2) . . ?
C5 C10 H10 118.6 . . ?
C9 C10 H10 118.6 . . ?
O4 C11 C12 103.3(14) . . ?
O4 C11 H11A 111.1 . . ?
C12 C11 H11A 111.1 . . ?
O4 C11 H11B 111.1 . . ?
C12 C11 H11B 111.1 . . ?
H11A C11 H11B 109.1 . . ?
C11 C12 S5 115.4(13) . . ?
C11 C12 H12A 108.4 . . ?
S5 C12 H12A 108.4 . . ?
C11 C12 H12B 108.4 . . ?
S5 C12 H12B 108.4 . . ?
H12A C12 H12B 107.5 . . ?
N4 C13 N3 109.3(12) . . ?
N4 C13 C14 126.9(14) . . ?
N3 C13 C14 123.7(13) . . ?
C13 C14 H14A 109.5 . . ?
C13 C14 H14B 109.5 . . ?
H14A C14 H14B 109.5 . . ?
C13 C14 H14C 109.5 . . ?
H14A C14 H14C 109.5 . . ?
H14B C14 H14C 109.5 . . ?
C17 C15 C16 111(2) . . ?
C17 C15 C18 107.9(19) . . ?
C16 C15 C18 104.0(18) . . ?
C17 C15 C19 108.7(19) . . ?
C16 C15 C19 114.6(18) . . ?
C18 C15 C19 110.4(18) . . ?
C15 C16 H16A 109.5 . . ?
C15 C16 H16B 109.5 . . ?
H16A C16 H16B 109.5 . . ?
C15 C16 H16C 109.5 . . ?
H16A C16 H16C 109.5 . . ?
H16B C16 H16C 109.5 . . ?
C15 C17 H17A 109.5 . . ?
C15 C17 H17B 109.5 . . ?
H17A C17 H17B 109.5 . . ?
C15 C17 H17C 109.5 . . ?
H17A C17 H17C 109.5 . . ?
H17B C17 H17C 109.5 . . ?
C15 C18 H18A 109.5 . . ?
C15 C18 H18B 109.5 . . ?
H18A C18 H18B 109.5 . . ?
C15 C18 H18C 109.5 . . ?
H18A C18 H18C 109.5 . . ?
H18B C18 H18C 109.5 . . ?
C20 C19 C24 116.2(14) . . ?
C20 C19 C15 124.8(16) . . ?
C24 C19 C15 118.9(17) . . ?
C19 C20 C21 123.6(16) . . ?
C19 C20 H20 118.2 . . ?
C21 C20 H20 118.2 . . ?
C22 C21 C20 119.9(16) . . ?
C22 C21 S3 122.0(12) . . ?
C20 C21 S3 117.3(13) . . ?
C21 C22 O2 118.9(15) . . ?
C21 C22 C23 119.2(13) . . ?
O2 C22 C23 121.8(13) . . ?
C24 C23 C22 119.2(13) . . ?
C24 C23 S4 117.7(12) . . ?
C22 C23 S4 122.8(10) . . ?
C23 C24 C19 121.4(15) . . ?
C23 C24 H24 119.3 . . ?
C19 C24 H24 119.3 . . ?
O2 C25 C59 109.1(19) . 1_655 ?
O2 C25 H25A 109.9 . . ?
C59 C25 H25A 109.9 1_655 . ?
O2 C25 H25B 109.9 . . ?
C59 C25 H25B 109.9 1_655 . ?
H25A C25 H25B 108.3 . . ?
C27 C26 C31 118.1(15) . . ?
C27 C26 S4 124.4(10) . . ?
C31 C26 S4 116.3(12) . . ?
C28 C27 C26 121.0(12) . . ?
C28 C27 O1 121.5(13) . . ?
C26 C27 O1 117.5(13) . . ?
C27 C28 C29 117.5(14) . . ?
C27 C28 S1 123.2(9) . . ?
C29 C28 S1 118.5(12) . . ?
C30 C29 C28 123.9(16) . . ?
C30 C29 H29 118.0 . . ?
C28 C29 H29 118.0 . . ?
C29 C30 C31 117.4(13) . . ?
C29 C30 C32 121.4(16) . . ?
C31 C30 C32 121.2(15) . . ?
C30 C31 C26 121.9(15) . . ?
C30 C31 H31 119.1 . . ?
C26 C31 H31 119.1 . . ?
C33 C32 C35 108.8(16) . . ?
C33 C32 C30 108.9(12) . . ?
C35 C32 C30 112.8(14) . . ?
C33 C32 C34 108.4(16) . . ?
C35 C32 C34 106.8(13) . . ?
C30 C32 C34 111.1(13) . . ?
C32 C33 H33A 109.5 . . ?
C32 C33 H33B 109.5 . . ?
H33A C33 H33B 109.5 . . ?
C32 C33 H33C 109.5 . . ?
H33A C33 H33C 109.5 . . ?
H33B C33 H33C 109.5 . . ?
C32 C34 H34A 109.5 . . ?
C32 C34 H34B 109.5 . . ?
H34A C34 H34B 109.5 . . ?
C32 C34 H34C 109.5 . . ?
H34A C34 H34C 109.5 . . ?
H34B C34 H34C 109.5 . . ?
C32 C35 H35A 109.5 . . ?
C32 C35 H35B 109.5 . . ?
H35A C35 H35B 109.5 . . ?
C32 C35 H35C 109.5 . . ?
H35A C35 H35C 109.5 . . ?
H35B C35 H35C 109.5 . . ?
O1 C36 C37 105.9(12) . . ?
O1 C36 H36A 110.5 . . ?
C37 C36 H36A 110.5 . . ?
O1 C36 H36B 110.5 . . ?
C37 C36 H36B 110.5 . . ?
H36A C36 H36B 108.7 . . ?
C36 C37 S6 113.9(12) . . ?
C36 C37 H37A 108.8 . . ?
S6 C37 H37A 108.8 . . ?
C36 C37 H37B 108.8 . . ?
S6 C37 H37B 108.8 . . ?
H37A C37 H37B 107.7 . . ?
N8 C38 N5 108.2(13) . . ?
N8 C38 S6 121.2(10) . . ?
N5 C38 S6 130.5(11) . . ?
N8 C39 H39A 109.5 . . ?
N8 C39 H39B 109.5 . . ?
H39A C39 H39B 109.5 . . ?
N8 C39 H39C 109.5 . . ?
H39A C39 H39C 109.5 . . ?
H39B C39 H39C 109.5 . . ?
C41 C40 C45 118.9(12) . . ?
C41 C40 S1 116.8(12) . . ?
C45 C40 S1 124.0(11) . . ?
C40 C41 C42 120.6(14) . . ?
C40 C41 H41 119.7 . . ?
C42 C41 H41 119.7 . . ?
C43 C42 C41 117.5(13) . . ?
C43 C42 C46 124.3(13) . . ?
C41 C42 C46 118.0(15) . . ?
C44 C43 C42 123.8(13) . . ?
C44 C43 H43 118.1 . . ?
C42 C43 H43 118.1 . . ?
C43 C44 C45 118.6(14) . . ?
C43 C44 S2 116.7(11) . . ?
C45 C44 S2 124.4(11) . . ?
C44 C45 C40 120.7(12) . . ?
C44 C45 O3 119.8(14) . . ?
C40 C45 O3 119.5(13) . . ?
C47 C46 C49 113(2) . . ?
C47 C46 C48 108(2) . . ?
C49 C46 C48 105.0(16) . . ?
C47 C46 C42 110.0(17) . . ?
C49 C46 C42 110.6(18) . . ?
C48 C46 C42 111.1(16) . . ?
C46 C47 H47A 109.5 . . ?
C46 C47 H47B 109.5 . . ?
H47A C47 H47B 109.5 . . ?
C46 C47 H47C 109.5 . . ?
H47A C47 H47C 109.5 . . ?
H47B C47 H47C 109.5 . . ?
C46 C48 H48A 109.5 . . ?
C46 C48 H48B 109.5 . . ?
H48A C48 H48B 109.5 . . ?
C46 C48 H48C 109.5 . . ?
H48A C48 H48C 109.5 . . ?
H48B C48 H48C 109.5 . . ?
C46 C49 H49A 109.5 . . ?
C46 C49 H49B 109.5 . . ?
H49A C49 H49B 109.5 . . ?
C46 C49 H49C 109.5 . . ?
H49A C49 H49C 109.5 . . ?
H49B C49 H49C 109.5 . . ?
O3 C50 C51 104.1(18) . . ?
O3 C50 H50A 110.9 . . ?
C51 C50 H50A 110.9 . . ?
O3 C50 H50B 110.9 . . ?
C51 C50 H50B 110.9 . . ?
H50A C50 H50B 109.0 . . ?
C50 C51 S7 109.3(15) . 1_545 ?
C50 C51 H51A 109.8 . . ?
S7 C51 H51A 109.8 1_545 . ?
C50 C51 H51B 109.8 . . ?
S7 C51 H51B 109.8 1_545 . ?
H51A C51 H51B 108.3 . . ?
N9 C52 N12 107.1(14) . . ?
N9 C52 S7 129.2(13) . . ?
N12 C52 S7 123.7(11) . . ?
C53' C53 O44 76(3) . . ?
C53 C53' O44 59(3) . . ?
N16 C54 H54A 109.5 . . ?
N16 C54 H54B 109.5 . . ?
H54A C54 H54B 109.5 . . ?
N16 C54 H54C 109.5 . . ?
H54A C54 H54C 109.5 . . ?
H54B C54 H54C 109.5 . . ?
N15 C55 N16 107.0(15) . . ?
N15 C55 S8 132.8(14) . . ?
N16 C55 S8 120.0(13) . . ?
O46 C56 H56A 109.5 . . ?
O46 C56 H56B 109.5 . . ?
H56A C56 H56B 109.5 . . ?
O46 C56 H56C 109.5 . . ?
H56A C56 H56C 109.5 . . ?
H56B C56 H56C 109.5 . . ?
O47 C57 H57A 109.5 . . ?
O47 C57 H57B 109.5 . . ?
H57A C57 H57B 109.5 . . ?
O47 C57 H57C 109.5 . . ?
H57A C57 H57C 109.5 . . ?
H57B C57 H57C 109.5 . . ?
N12 C58 H58A 109.5 . . ?
N12 C58 H58B 109.5 . . ?
H58A C58 H58B 109.5 . . ?
N12 C58 H58C 109.5 . . ?
H58A C58 H58C 109.5 . . ?
H58B C58 H58C 109.5 . . ?
C25 C59 S8 112.3(16) 1_455 . ?
C25 C59 H59A 109.1 1_455 . ?
S8 C59 H59A 109.1 . . ?
C25 C59 H59B 109.1 1_455 . ?
S8 C59 H59B 109.1 . . ?
H59A C59 H59B 107.9 . . ?
N2 N1 N4 98.9(11) . . ?
N3 N2 N1 111.8(12) . . ?
N3 N2 Ni1 125.1(10) . . ?
N1 N2 Ni1 122.8(10) . . ?
C13 N3 N2 107.5(12) . . ?
C13 N4 N1 111.8(13) . . ?
C13 N4 S5 123.4(12) . . ?
N1 N4 S5 122.2(11) . . ?
N6 N5 C38 104.2(11) . . ?
N7 N6 N5 111.9(12) . . ?
N7 N6 Ni2 123.5(10) . . ?
N5 N6 Ni2 124.6(8) . . ?
N6 N7 N8 105.2(11) . . ?
C38 N8 N7 110.3(11) . . ?
C38 N8 C39 128.4(13) . . ?
N7 N8 C39 121.1(13) . . ?
C52 N9 N10 104.8(13) . . ?
N11 N10 N9 110.4(13) . . ?
N11 N10 Ni2 122.5(12) . . ?
N9 N10 Ni2 125.1(9) . . ?
N12 N11 N10 105.8(14) . . ?
N11 N12 C52 111.7(12) . . ?
N11 N12 C58 121.0(15) . . ?
C52 N12 C58 127.2(15) . . ?
N14 N13 N16 106.1(12) . . ?
N13 N14 N15 112.0(11) . . ?
N13 N14 Ni2 117.1(10) . . ?
N15 N14 Ni2 130.4(9) . . ?
N14 N15 C55 105.5(12) . . ?
N13 N16 C55 109.3(11) . . ?
N13 N16 C54 120.5(14) . . ?
C55 N16 C54 130.2(15) . . ?
C27 O1 C36 113.0(10) . . ?
C22 O2 C25 114.7(14) . . ?
C50 O3 C45 111.1(16) . . ?
C8 O4 C11 114.1(11) . . ?
P2 O5' O6 56.6(8) . . ?
P2 O5' O5 57.7(8) . . ?
O6 O5' O5 95.7(12) . . ?
P2 O5' O6' 57.4(8) . . ?
O6 O5' O6' 91.8(11) . . ?
O5 O5' O6' 92.9(11) . . ?
P2 O5' W11 125.1(8) . . ?
O6 O5' W11 68.5(7) . . ?
O5 O5' W11 133.2(9) . . ?
O6' O5' W11 129.7(9) . . ?
P2 O5' W8 124.3(8) . . ?
O6 O5' W8 132.9(9) . . ?
O5 O5' W8 66.6(7) . . ?
O6' O5' W8 130.5(9) . . ?
W11 O5' W8 91.8(5) . . ?
P2 O5' W9 123.7(8) . . ?
O6 O5' W9 130.2(9) . . ?
O5 O5' W9 127.9(9) . . ?
O6' O5' W9 66.3(8) . . ?
W11 O5' W9 91.2(6) . . ?
W8 O5' W9 90.7(6) . . ?
P2 O5 O5' 54.0(7) . . ?
P2 O5 O6 53.8(6) . 2_746 ?
O5' O5 O6 91.5(10) . 2_746 ?
P2 O5 W8 126.3(9) . . ?
O5' O5 W8 72.3(8) . . ?
O6 O5 W8 137.3(11) 2_746 . ?
P2 O5 W7 123.4(7) . . ?
O5' O5 W7 135.3(10) . . ?
O6 O5 W7 69.5(6) 2_746 . ?
W8 O5 W7 94.3(6) . . ?
P2 O5 W12 119.9(9) . 2_746 ?
O5' O5 W12 130.5(9) . 2_746 ?
O6 O5 W12 125.7(11) 2_746 2_746 ?
W8 O5 W12 92.6(4) . 2_746 ?
W7 O5 W12 91.5(5) . 2_746 ?
P2 O6' O5' 53.3(7) . . ?
P2 O6' W9 125.6(9) . . ?
O5' O6' W9 72.3(9) . . ?
P2 O6' W12 122.4(9) . . ?
O5' O6' W12 132.7(10) . . ?
W9 O6' W12 93.9(6) . . ?
P2 O6' W10 121.3(9) . . ?
O5' O6' W10 132.7(10) . . ?
W9 O6' W10 93.0(6) . . ?
W12 O6' W10 92.0(5) . . ?
P2 O6 O5' 55.4(8) . . ?
P2 O6 O5 56.1(6) . 2_746 ?
O5' O6 O5 94.2(10) . 2_746 ?
P2 O6 W11 126.8(10) . . ?
O5' O6 W11 71.4(9) . . ?
O5 O6 W11 136.1(11) 2_746 . ?
P2 O6 W7 124.6(8) . 2_746 ?
O5' O6 W7 135.2(10) . 2_746 ?
O5 O6 W7 68.4(6) 2_746 2_746 ?
W11 O6 W7 92.5(5) . 2_746 ?
W7 O7 W11 139.5(7) . 2_746 ?
W7 O8 W10 140.9(6) . . ?
W8 O9 W7 140.3(8) . . ?
W10 O11 W11 142.5(7) . 2_746 ?
W10 O12 W12 139.5(6) . . ?
W9 O13 W10 140.4(8) . . ?
W9 O14 W8 140.0(7) . . ?
W8 O16 W12 137.0(7) . 2_746 ?
W8 O17 W11 141.9(6) . . ?
W9 O19 W11 139.3(7) . . ?
W12 O21 W9 139.5(8) . . ?
W12 O22 W7 141.5(7) . 2_746 ?
P1 O25' O25 58.5(8) . 2_735 ?
P1 O25' O45' 55.9(7) . . ?
O25 O25' O45' 95.3(11) 2_735 . ?
P1 O25' O45 57.5(7) . 2_735 ?
O25 O25' O45 96.8(11) 2_735 2_735 ?
O45' O25' O45 88.6(9) . 2_735 ?
P1 O25' W5 129.0(10) . . ?
O25 O25' W5 70.5(8) 2_735 . ?
O45' O25' W5 135.3(9) . . ?
O45 O25' W5 134.0(8) 2_735 . ?
P1 O25' W6 123.1(8) . . ?
O25 O25' W6 133.0(10) 2_735 . ?
O45' O25' W6 67.2(8) . . ?
O45 O25' W6 124.4(10) 2_735 . ?
W5 O25' W6 91.4(5) . . ?
P1 O25 O25' 57.7(9) . 2_735 ?
P1 O25 O45' 55.3(8) . . ?
O25' O25 O45' 94.5(13) 2_735 . ?
P1 O25 O45 57.7(7) . 2_735 ?
O25' O25 O45 96.1(11) 2_735 2_735 ?
O45' O25 O45 88.3(9) . 2_735 ?
P1 O25 W5 129.6(11) . 2_735 ?
O25' O25 W5 71.9(7) 2_735 2_735 ?
O45' O25 W5 134.9(9) . 2_735 ?
O45 O25 W5 134.7(9) 2_735 2_735 ?
P1 O25 W4 122.2(7) . 2_735 ?
O25' O25 W4 133.5(10) 2_735 2_735 ?
O45' O25 W4 124.5(10) . 2_735 ?
O45 O25 W4 64.5(7) 2_735 2_735 ?
W5 O25 W4 92.0(5) 2_735 2_735 ?
W4 O27 W1 139.6(7) 2_735 . ?
W1 O28 W5 141.5(6) . 2_735 ?
W1 O29 W2 140.1(6) . . ?
W1 O30 W6 138.9(9) . . ?
W2 O31 W6 141.2(7) . . ?
W5 O33 W6 140.7(7) . . ?
W4 O35 W5 141.1(6) . . ?
W3 O37 W4 139.7(8) . . ?
W3 O38 W6 141.1(7) . 2_735 ?
W3 O40 W5 139.7(6) . 2_735 ?
W3 O41 W2 141.6(6) . . ?
W4 O42 W2 141.7(7) . . ?
C53 O44 C53' 45(2) . . ?
C53 O44 Ni1 121(2) . . ?
C53' O44 Ni1 135.0(18) . . ?
P1 O45 O25 51.7(7) . 2_735 ?
P1 O45 O25' 51.0(6) . 2_735 ?
O25 O45 O25' 89.0(9) 2_735 2_735 ?
P1 O45 W4 124.5(7) . . ?
O25 O45 W4 72.8(8) 2_735 . ?
O25' O45 W4 137.5(10) 2_735 . ?
P1 O45 W3 123.7(7) . . ?
O25 O45 W3 138.6(10) 2_735 . ?
O25' O45 W3 72.8(7) 2_735 . ?
W4 O45 W3 95.8(6) . . ?
P1 O45 W2 119.0(8) . . ?
O25 O45 W2 127.0(8) 2_735 . ?
O25' O45 W2 127.3(9) 2_735 . ?
W4 O45 W2 93.2(5) . . ?
W3 O45 W2 92.5(4) . . ?
P1 O45' O25' 53.3(7) . . ?
P1 O45' O25 53.3(8) . . ?
O25' O45' O25 91.9(10) . . ?
P1 O45' W1 125.6(9) . . ?
O25' O45' W1 137.6(11) . . ?
O25 O45' W1 72.3(8) . . ?
P1 O45' W6 125.0(9) . . ?
O25' O45' W6 71.8(8) . . ?
O25 O45' W6 137.5(11) . . ?
W1 O45' W6 93.3(7) . . ?
C56 O46 Ni2 131.7(13) . . ?
C57 O47 Ni1 129.9(12) . . ?
O25' P1 O25' 180.0 . 2_735 ?
O25' P1 O25 63.8(9) . 2_735 ?
O25' P1 O25 116.2(9) 2_735 2_735 ?
O25' P1 O25 116.2(9) . . ?
O25' P1 O25 63.8(9) 2_735 . ?
O25 P1 O25 180.0 2_735 . ?
O25' P1 O45' 70.9(8) . . ?
O25' P1 O45' 109.1(8) 2_735 . ?
O25 P1 O45' 108.6(9) 2_735 . ?
O25 P1 O45' 71.4(9) . . ?
O25' P1 O45' 109.1(8) . 2_735 ?
O25' P1 O45' 70.9(8) 2_735 2_735 ?
O25 P1 O45' 71.4(9) 2_735 2_735 ?
O25 P1 O45' 108.6(9) . 2_735 ?
O45' P1 O45' 180.0 . 2_735 ?
O25' P1 O45 71.5(8) . 2_735 ?
O25' P1 O45 108.5(8) 2_735 2_735 ?
O25 P1 O45 109.3(8) 2_735 2_735 ?
O25 P1 O45 70.7(8) . 2_735 ?
O45' P1 O45 104.5(9) . 2_735 ?
O45' P1 O45 75.5(9) 2_735 2_735 ?
O25' P1 O45 108.5(8) . . ?
O25' P1 O45 71.5(8) 2_735 . ?
O25 P1 O45 70.7(8) 2_735 . ?
O25 P1 O45 109.3(8) . . ?
O45' P1 O45 75.5(9) . . ?
O45' P1 O45 104.5(9) 2_735 . ?
O45 P1 O45 180.0 2_735 . ?
O5' P2 O5' 180.0(10) 2_746 . ?
O5' P2 O6 68.0(9) 2_746 2_746 ?
O5' P2 O6 112.0(9) . 2_746 ?
O5' P2 O6 112.0(9) 2_746 . ?
O5' P2 O6 68.0(9) . . ?
O6 P2 O6 180.0 2_746 . ?
O5' P2 O5 68.3(9) 2_746 2_746 ?
O5' P2 O5 111.7(9) . 2_746 ?
O6 P2 O5 110.0(7) 2_746 2_746 ?
O6 P2 O5 70.0(7) . 2_746 ?
O5' P2 O5 111.7(9) 2_746 . ?
O5' P2 O5 68.3(9) . . ?
O6 P2 O5 70.0(7) 2_746 . ?
O6 P2 O5 110.0(7) . . ?
O5 P2 O5 180.0 2_746 . ?
O5' P2 O6' 110.7(9) 2_746 . ?
O5' P2 O6' 69.3(9) . . ?
O6 P2 O6' 74.3(9) 2_746 . ?
O6 P2 O6' 105.7(9) . . ?
O5 P2 O6' 73.5(9) 2_746 . ?
O5 P2 O6' 106.5(9) . . ?
O5' P2 O6' 69.3(9) 2_746 2_746 ?
O5' P2 O6' 110.7(9) . 2_746 ?
O6 P2 O6' 105.7(9) 2_746 2_746 ?
O6 P2 O6' 74.3(9) . 2_746 ?
O5 P2 O6' 106.5(9) 2_746 2_746 ?
O5 P2 O6' 73.5(9) . 2_746 ?
O6' P2 O6' 180.0 . 2_746 ?
C28 S1 C40 107.1(7) . . ?
C9 S2 C44 109.8(8) . . ?
C7 S3 C21 105.3(9) . . ?
C26 S4 C23 108.8(7) . . ?
C12 S5 N4 102.4(8) . . ?
C38 S6 C37 102.2(7) . . ?
C52 S7 C51 100.9(8) . 1_565 ?
C55 S8 C59 102.9(10) . . ?
O26 W1 O28 102.5(5) . . ?
O26 W1 O29 102.2(6) . . ?
O28 W1 O29 87.4(5) . . ?
O26 W1 O30 101.8(6) . . ?
O28 W1 O30 155.7(6) . . ?
O29 W1 O30 88.2(5) . . ?
O26 W1 O27 102.1(6) . . ?
O28 W1 O27 87.2(4) . . ?
O29 W1 O27 155.7(5) . . ?
O30 W1 O27 87.1(5) . . ?
O26 W1 O45' 159.8(6) . . ?
O28 W1 O45' 92.9(6) . . ?
O29 W1 O45' 65.2(5) . . ?
O30 W1 O45' 63.7(6) . . ?
O27 W1 O45' 91.4(5) . . ?
O43 W2 O31 103.2(6) . . ?
O43 W2 O42 102.2(6) . . ?
O31 W2 O42 87.4(6) . . ?
O43 W2 O41 102.8(6) . . ?
O31 W2 O41 154.1(6) . . ?
O42 W2 O41 87.6(5) . . ?
O43 W2 O29 103.9(6) . . ?
O31 W2 O29 86.8(5) . . ?
O42 W2 O29 153.9(5) . . ?
O41 W2 O29 86.6(5) . . ?
O43 W2 O45 155.5(6) . . ?
O31 W2 O45 94.0(5) . . ?
O42 W2 O45 60.9(5) . . ?
O41 W2 O45 61.5(5) . . ?
O29 W2 O45 94.2(5) . . ?
O39 W3 O41 103.8(6) . . ?
O39 W3 O38 101.6(6) . . ?
O41 W3 O38 154.6(5) . . ?
O39 W3 O40 101.6(6) . . ?
O41 W3 O40 88.1(5) . . ?
O38 W3 O40 86.4(5) . . ?
O39 W3 O37 102.3(6) . . ?
O41 W3 O37 87.7(5) . . ?
O38 W3 O37 87.3(5) . . ?
O40 W3 O37 156.1(5) . . ?
O39 W3 O45 158.7(6) . . ?
O41 W3 O45 63.9(5) . . ?
O38 W3 O45 92.0(5) . . ?
O40 W3 O45 95.5(5) . . ?
O37 W3 O45 61.6(6) . . ?
O36 W4 O27 98.9(7) . 2_735 ?
O36 W4 O35 101.6(6) . . ?
O27 W4 O35 87.6(4) 2_735 . ?
O36 W4 O42 105.7(7) . . ?
O27 W4 O42 155.4(6) 2_735 . ?
O35 W4 O42 86.7(5) . . ?
O36 W4 O37 102.8(6) . . ?
O27 W4 O37 87.8(5) 2_735 . ?
O35 W4 O37 155.6(6) . . ?
O42 W4 O37 87.5(5) . . ?
O36 W4 O45 160.5(5) . . ?
O27 W4 O45 93.0(5) 2_735 . ?
O35 W4 O45 94.2(5) . . ?
O42 W4 O45 63.5(5) . . ?
O37 W4 O45 62.2(5) . . ?
O36 W4 O25 156.7(5) . 2_735 ?
O27 W4 O25 65.8(5) 2_735 2_735 ?
O35 W4 O25 62.0(5) . 2_735 ?
O42 W4 O25 90.4(6) . 2_735 ?
O37 W4 O25 94.4(5) . 2_735 ?
O45 W4 O25 42.7(4) . 2_735 ?
O34 W5 O33 102.1(6) . . ?
O34 W5 O40 101.5(6) . 2_735 ?
O33 W5 O40 86.9(4) . 2_735 ?
O34 W5 O28 103.6(5) . 2_735 ?
O33 W5 O28 154.3(5) . 2_735 ?
O40 W5 O28 87.6(5) 2_735 2_735 ?
O34 W5 O35 103.3(5) . . ?
O33 W5 O35 87.7(5) . . ?
O40 W5 O35 155.2(5) 2_735 . ?
O28 W5 O35 86.8(4) 2_735 . ?
O34 W5 O25 161.6(7) . 2_735 ?
O33 W5 O25 91.1(5) . 2_735 ?
O40 W5 O25 91.9(6) 2_735 2_735 ?
O28 W5 O25 64.1(5) 2_735 2_735 ?
O35 W5 O25 64.0(5) . 2_735 ?
O34 W5 O25' 160.8(6) . . ?
O33 W5 O25' 64.5(5) . . ?
O40 W5 O25' 65.5(5) 2_735 . ?
O28 W5 O25' 90.4(5) 2_735 . ?
O35 W5 O25' 90.3(5) . . ?
O25 W5 O25' 37.6(6) 2_735 . ?
O32 W6 O33 102.9(5) . . ?
O32 W6 O31 102.4(7) . . ?
O33 W6 O31 88.3(5) . . ?
O32 W6 O38 102.6(6) . 2_735 ?
O33 W6 O38 86.1(5) . 2_735 ?
O31 W6 O38 155.0(6) . 2_735 ?
O32 W6 O30 101.2(6) . . ?
O33 W6 O30 155.9(6) . . ?
O31 W6 O30 87.0(4) . . ?
O38 W6 O30 88.3(5) 2_735 . ?
O32 W6 O45' 158.9(6) . . ?
O33 W6 O45' 93.5(6) . . ?
O31 W6 O45' 64.5(6) . . ?
O38 W6 O45' 91.6(5) 2_735 . ?
O30 W6 O45' 63.2(6) . . ?
O32 W6 O25' 160.1(5) . . ?
O33 W6 O25' 62.6(5) . . ?
O31 W6 O25' 91.2(6) . . ?
O38 W6 O25' 64.7(5) 2_735 . ?
O30 W6 O25' 93.9(6) . . ?
O45' W6 O25' 41.0(5) . . ?
O24 W7 O8 102.5(5) . . ?
O24 W7 O7 101.2(6) . . ?
O8 W7 O7 88.1(5) . . ?
O24 W7 O22 102.9(5) . 2_746 ?
O8 W7 O22 154.7(5) . 2_746 ?
O7 W7 O22 86.1(6) . 2_746 ?
O24 W7 O9 103.7(6) . . ?
O8 W7 O9 87.6(5) . . ?
O7 W7 O9 155.0(6) . . ?
O22 W7 O9 87.3(5) 2_746 . ?
O24 W7 O5 159.1(5) . . ?
O8 W7 O5 92.1(5) . . ?
O7 W7 O5 94.2(6) . . ?
O22 W7 O5 63.8(5) 2_746 . ?
O9 W7 O5 61.4(6) . . ?
O24 W7 O6 158.9(5) . 2_746 ?
O8 W7 O6 64.9(5) . 2_746 ?
O7 W7 O6 63.1(6) . 2_746 ?
O22 W7 O6 90.6(5) 2_746 2_746 ?
O9 W7 O6 93.0(6) . 2_746 ?
O5 W7 O6 42.0(4) . 2_746 ?
O15 W8 O17 102.3(5) . . ?
O15 W8 O9 103.0(6) . . ?
O17 W8 O9 154.6(6) . . ?
O15 W8 O16 100.0(7) . . ?
O17 W8 O16 88.8(5) . . ?
O9 W8 O16 88.1(5) . . ?
O15 W8 O14 101.6(6) . . ?
O17 W8 O14 86.8(4) . . ?
O9 W8 O14 86.8(5) . . ?
O16 W8 O14 158.4(6) . . ?
O15 W8 O5 159.9(6) . . ?
O17 W8 O5 92.8(5) . . ?
O9 W8 O5 63.0(5) . . ?
O16 W8 O5 66.7(6) . . ?
O14 W8 O5 92.3(6) . . ?
O15 W8 O5' 159.0(6) . . ?
O17 W8 O5' 62.9(5) . . ?
O9 W8 O5' 92.3(6) . . ?
O16 W8 O5' 94.6(6) . . ?
O14 W8 O5' 64.6(5) . . ?
O5 W8 O5' 41.1(5) . . ?
O20 W9 O13 102.4(6) . . ?
O20 W9 O14 101.1(6) . . ?
O13 W9 O14 88.4(5) . . ?
O20 W9 O19 101.6(6) . . ?
O13 W9 O19 156.0(6) . . ?
O14 W9 O19 86.6(4) . . ?
O20 W9 O21 102.9(6) . . ?
O13 W9 O21 87.5(5) . . ?
O14 W9 O21 156.0(7) . . ?
O19 W9 O21 87.6(5) . . ?
O20 W9 O6' 159.6(6) . . ?
O13 W9 O6' 63.7(6) . . ?
O14 W9 O6' 93.6(6) . . ?
O19 W9 O6' 93.2(6) . . ?
O21 W9 O6' 63.5(6) . . ?
O20 W9 O5' 159.0(6) . . ?
O13 W9 O5' 92.5(6) . . ?
O14 W9 O5' 64.2(5) . . ?
O19 W9 O5' 64.2(5) . . ?
O21 W9 O5' 92.4(6) . . ?
O6' W9 O5' 41.4(5) . . ?
O10 W10 O11 102.4(6) . . ?
O10 W10 O12 101.5(5) . . ?
O11 W10 O12 88.8(5) . . ?
O10 W10 O13 103.2(6) . . ?
O11 W10 O13 154.3(6) . . ?
O12 W10 O13 87.8(5) . . ?
O10 W10 O8 102.9(5) . . ?
O11 W10 O8 85.9(5) . . ?
O12 W10 O8 155.6(5) . . ?
O13 W10 O8 86.7(5) . . ?
O10 W10 O6' 158.4(6) . . ?
O11 W10 O6' 93.6(6) . . ?
O12 W10 O6' 64.0(5) . . ?
O13 W10 O6' 62.1(6) . . ?
O8 W10 O6' 92.5(5) . . ?
O18 W11 O11 104.0(6) . 2_746 ?
O18 W11 O7 103.1(6) . 2_746 ?
O11 W11 O7 87.4(5) 2_746 2_746 ?
O18 W11 O19 100.6(6) . . ?
O11 W11 O19 155.3(6) 2_746 . ?
O7 W11 O19 88.5(5) 2_746 . ?
O18 W11 O17 102.6(6) . . ?
O11 W11 O17 87.0(5) 2_746 . ?
O7 W11 O17 154.3(6) 2_746 . ?
O19 W11 O17 86.2(4) . . ?
O18 W11 O6 161.2(6) . . ?
O11 W11 O6 63.7(6) 2_746 . ?
O7 W11 O6 63.7(5) 2_746 . ?
O19 W11 O6 92.7(6) . . ?
O17 W11 O6 91.4(5) . . ?
O18 W11 O5' 158.7(6) . . ?
O11 W11 O5' 91.0(6) 2_746 . ?
O7 W11 O5' 92.4(6) 2_746 . ?
O19 W11 O5' 64.9(5) . . ?
O17 W11 O5' 62.6(5) . . ?
O6 W11 O5' 40.1(5) . . ?
O23 W12 O22 102.5(5) . . ?
O23 W12 O21 101.2(6) . . ?
O22 W12 O21 88.3(6) . . ?
O23 W12 O12 102.3(5) . . ?
O22 W12 O12 155.3(5) . . ?
O21 W12 O12 87.1(5) . . ?
O23 W12 O16 101.2(6) . 2_746 ?
O22 W12 O16 86.9(5) . 2_746 ?
O21 W12 O16 157.6(6) . 2_746 ?
O12 W12 O16 88.1(5) . 2_746 ?
O23 W12 O6' 158.0(6) . . ?
O22 W12 O6' 92.2(5) . . ?
O21 W12 O6' 62.6(6) . . ?
O12 W12 O6' 64.2(5) . . ?
O16 W12 O6' 95.8(6) 2_746 . ?
O23 W12 O5 157.8(6) . 2_746 ?
O22 W12 O5 62.7(5) . 2_746 ?
O21 W12 O5 95.1(6) . 2_746 ?
O12 W12 O5 93.5(5) . 2_746 ?
O16 W12 O5 63.4(5) 2_746 2_746 ?
O6' W12 O5 44.2(6) . 2_746 ?

loop_
_geom_bond_atom_site_label_1
_geom_bond_atom_site_label_2
_geom_bond_distance
_geom_bond_site_symmetry_2
_geom_bond_publ_flag
Ni1 O44 2.064(15) . ?
Ni1 O44 2.064(15) 2_825 ?
Ni1 O47 2.078(10) . ?
Ni1 O47 2.078(10) 2_825 ?
Ni1 N2 2.084(12) . ?
Ni1 N2 2.084(12) 2_825 ?
Ni2 O46 2.040(11) . ?
Ni2 O1W 2.040(10) . ?
Ni2 O2W 2.074(10) . ?
Ni2 N6 2.098(12) . ?
Ni2 N10 2.099(14) . ?
Ni2 N14 2.100(11) . ?
C1 C3 1.34(3) . ?
C1 C4 1.46(3) . ?
C1 C5 1.57(3) . ?
C1 C2 1.63(4) . ?
C2 H2A 0.9600 . ?
C2 H2B 0.9600 . ?
C2 H2C 0.9600 . ?
C3 H3A 0.9600 . ?
C3 H3B 0.9600 . ?
C3 H3C 0.9600 . ?
C4 H4A 0.9600 . ?
C4 H4B 0.9600 . ?
C4 H4C 0.9600 . ?
C5 C10 1.34(3) . ?
C5 C6 1.39(3) . ?
C6 C7 1.40(2) . ?
C6 H6 0.9300 . ?
C7 C8 1.39(3) . ?
C7 S3 1.74(2) . ?
C8 C9 1.37(3) . ?
C8 O4 1.392(18) . ?
C9 C10 1.43(2) . ?
C9 S2 1.77(2) . ?
C10 H10 0.9300 . ?
C11 O4 1.398(19) . ?
C11 C12 1.55(2) . ?
C11 H11A 0.9700 . ?
C11 H11B 0.9700 . ?
C12 S5 1.753(17) . ?
C12 H12A 0.9700 . ?
C12 H12B 0.9700 . ?
C13 N4 1.272(17) . ?
C13 N3 1.290(17) . ?
C13 C14 1.422(19) . ?
C14 H14A 0.9600 . ?
C14 H14B 0.9600 . ?
C14 H14C 0.9600 . ?
C15 C17 1.47(3) . ?
C15 C16 1.504(10) . ?
C15 C18 1.506(10) . ?
C15 C19 1.54(2) . ?
C16 H16A 0.9600 . ?
C16 H16B 0.9600 . ?
C16 H16C 0.9600 . ?
C17 H17A 0.9600 . ?
C17 H17B 0.9600 . ?
C17 H17C 0.9600 . ?
C18 H18A 0.9600 . ?
C18 H18B 0.9600 . ?
C18 H18C 0.9600 . ?
C19 C20 1.34(2) . ?
C19 C24 1.43(2) . ?
C20 C21 1.39(2) . ?
C20 H20 0.9300 . ?
C21 C22 1.37(2) . ?
C21 S3 1.800(17) . ?
C22 O2 1.392(17) . ?
C22 C23 1.39(2) . ?
C23 C24 1.390(18) . ?
C23 S4 1.764(14) . ?
C24 H24 0.9300 . ?
C25 O2 1.45(2) . ?
C25 C59 1.45(2) 1_655 ?
C25 H25A 0.9700 . ?
C25 H25B 0.9700 . ?
C26 C27 1.40(2) . ?
C26 C31 1.410(16) . ?
C26 S4 1.764(16) . ?
C27 C28 1.38(2) . ?
C27 O1 1.401(14) . ?
C28 C29 1.398(16) . ?
C28 S1 1.752(16) . ?
C29 C30 1.36(2) . ?
C29 H29 0.9300 . ?
C30 C31 1.37(2) . ?
C30 C32 1.544(16) . ?
C31 H31 0.9300 . ?
C32 C33 1.50(2) . ?
C32 C35 1.51(2) . ?
C32 C34 1.58(3) . ?
C33 H33A 0.9600 . ?
C33 H33B 0.9600 . ?
C33 H33C 0.9600 . ?
C34 H34A 0.9600 . ?
C34 H34B 0.9600 . ?
C34 H34C 0.9600 . ?
C35 H35A 0.9600 . ?
C35 H35B 0.9600 . ?
C35 H35C 0.9600 . ?
C36 O1 1.422(16) . ?
C36 C37 1.485(17) . ?
C36 H36A 0.9700 . ?
C36 H36B 0.9700 . ?
C37 S6 1.821(16) . ?
C37 H37A 0.9700 . ?
C37 H37B 0.9700 . ?
C38 N8 1.309(17) . ?
C38 N5 1.354(17) . ?
C38 S6 1.713(16) . ?
C39 N8 1.462(17) . ?
C39 H39A 0.9600 . ?
C39 H39B 0.9600 . ?
C39 H39C 0.9600 . ?
C40 C41 1.389(19) . ?
C40 C45 1.39(2) . ?
C40 S1 1.766(14) . ?
C41 C42 1.403(19) . ?
C41 H41 0.9300 . ?
C42 C43 1.36(2) . ?
C42 C46 1.55(2) . ?
C43 C44 1.35(2) . ?
C43 H43 0.9300 . ?
C44 C45 1.383(19) . ?
C44 S2 1.782(14) . ?
C45 O3 1.425(17) . ?
C46 C47 1.47(3) . ?
C46 C49 1.52(3) . ?
C46 C48 1.52(2) . ?
C47 H47A 0.9600 . ?
C47 H47B 0.9600 . ?
C47 H47C 0.9600 . ?
C48 H48A 0.9600 . ?
C48 H48B 0.9600 . ?
C48 H48C 0.9600 . ?
C49 H49A 0.9600 . ?
C49 H49B 0.9600 . ?
C49 H49C 0.9600 . ?
C50 O3 1.31(2) . ?
C50 C51 1.61(2) . ?
C50 H50A 0.9700 . ?
C50 H50B 0.9700 . ?
C51 S7 1.78(2) 1_545 ?
C51 H51A 0.9700 . ?
C51 H51B 0.9700 . ?
C52 N9 1.338(17) . ?
C52 N12 1.347(19) . ?
C52 S7 1.697(16) . ?
C53 C53' 1.17(6) . ?
C53 O44 1.42(4) . ?
C53' O44 1.60(5) . ?
C54 N16 1.473(18) . ?
C54 H54A 0.9600 . ?
C54 H54B 0.9600 . ?
C54 H54C 0.9600 . ?
C55 N15 1.337(19) . ?
C55 N16 1.36(2) . ?
C55 S8 1.729(18) . ?
C56 O46 1.35(2) . ?
C56 H56A 0.9600 . ?
C56 H56B 0.9600 . ?
C56 H56C 0.9600 . ?
C57 O47 1.43(2) . ?
C57 H57A 0.9600 . ?
C57 H57B 0.9600 . ?
C57 H57C 0.9600 . ?
C58 N12 1.488(18) . ?
C58 H58A 0.9600 . ?
C58 H58B 0.9600 . ?
C58 H58C 0.9600 . ?
C59 S8 1.807(19) . ?
C59 H59A 0.9700 . ?
C59 H59B 0.9700 . ?
N1 N2 1.384(17) . ?
N1 N4 1.388(17) . ?
N2 N3 1.301(16) . ?
N4 S5 1.787(16) . ?
N5 N6 1.334(16) . ?
N6 N7 1.312(15) . ?
N7 N8 1.322(18) . ?
N9 N10 1.387(19) . ?
N10 N11 1.319(16) . ?
N11 N12 1.300(18) . ?
N13 N14 1.309(14) . ?
N13 N16 1.310(17) . ?
N14 N15 1.330(17) . ?
O5' P2 1.495(18) . ?
O5' O6 1.68(2) . ?
O5' O5 1.72(2) . ?
O5' O6' 1.74(2) . ?
O5' W11 2.480(16) . ?
O5' W8 2.490(15) . ?
O5' W9 2.513(16) . ?
O5 P2 1.562(14) . ?
O5 O6 1.768(19) 2_746 ?
O5 W8 2.399(17) . ?
O5 W7 2.455(14) . ?
O5 W12 2.515(15) 2_746 ?
O6' P2 1.570(17) . ?
O6' W9 2.416(19) . ?
O6' W12 2.465(16) . ?
O6' W10 2.488(16) . ?
O6 P2 1.518(14) . ?
O6 W11 2.433(18) . ?
O6 W7 2.474(15) 2_746 ?
O7 W7 1.879(13) . ?
O7 W11 1.900(10) 2_746 ?
O8 W7 1.874(9) . ?
O8 W10 1.911(8) . ?
O9 W8 1.875(12) . ?
O9 W7 1.908(13) . ?
O10 W10 1.662(9) . ?
O11 W10 1.863(14) . ?
O11 W11 1.898(12) 2_746 ?
O12 W10 1.881(9) . ?
O12 W12 1.915(10) . ?
O13 W9 1.890(11) . ?
O13 W10 1.892(14) . ?
O14 W9 1.890(9) . ?
O14 W8 1.899(10) . ?
O15 W8 1.666(10) . ?
O16 W8 1.880(12) . ?
O16 W12 1.939(15) 2_746 ?
O17 W8 1.866(9) . ?
O17 W11 1.910(9) . ?
O18 W11 1.694(11) . ?
O19 W9 1.899(9) . ?
O19 W11 1.908(10) . ?
O20 W9 1.672(13) . ?
O21 W12 1.894(14) . ?
O21 W9 1.909(12) . ?
O22 W12 1.878(9) . ?
O22 W7 1.893(10) 2_746 ?
O23 W12 1.666(8) . ?
O24 W7 1.688(8) . ?
O25' P1 1.478(15) . ?
O25' O25 1.57(2) 2_735 ?
O25' O45' 1.74(2) . ?
O25' O45 1.80(2) 2_735 ?
O25' W5 2.444(14) . ?
O25' W6 2.522(16) . ?
O25 P1 1.490(17) . ?
O25 O45' 1.76(2) . ?
O25 O45 1.792(19) 2_735 ?
O25 W5 2.424(14) 2_735 ?
O25 W4 2.527(18) 2_735 ?
O26 W1 1.653(11) . ?
O27 W4 1.865(11) 2_735 ?
O27 W1 1.926(10) . ?
O28 W1 1.868(11) . ?
O28 W5 1.902(11) 2_735 ?
O29 W1 1.878(11) . ?
O29 W2 1.910(11) . ?
O30 W1 1.886(10) . ?
O30 W6 1.912(11) . ?
O31 W2 1.879(12) . ?
O31 W6 1.900(12) . ?
O32 W6 1.640(10) . ?
O33 W5 1.876(10) . ?
O33 W6 1.896(11) . ?
O34 W5 1.677(9) . ?
O35 W4 1.872(11) . ?
O35 W5 1.905(10) . ?
O36 W4 1.613(12) . ?
O37 W3 1.895(11) . ?
O37 W4 1.900(11) . ?
O38 W3 1.877(11) . ?
O38 W6 1.908(10) 2_735 ?
O39 W3 1.666(11) . ?
O40 W3 1.887(10) . ?
O40 W5 1.902(10) 2_735 ?
O41 W3 1.861(13) . ?
O41 W2 1.902(12) . ?
O42 W4 1.876(12) . ?
O42 W2 1.887(12) . ?
O43 W2 1.663(9) . ?
O45 P1 1.605(14) . ?
O45 W4 2.388(16) . ?
O45 W3 2.415(14) . ?
O45 W2 2.502(14) . ?
O45' P1 1.527(18) . ?
O45' W1 2.442(18) . ?
O45' W6 2.448(18) . ?

loop_
_geom_hbond_atom_site_label_D
_geom_hbond_atom_site_label_H
_geom_hbond_atom_site_label_A
_geom_hbond_distance_DH
_geom_hbond_distance_HA
_geom_hbond_distance_DA
_geom_hbond_angle_DHA
_geom_hbond_site_symmetry_A
_geom_hbond_publ_flag
C11 H11A N1 0.97 2.57 3.21(2) 123.8 . yes
C11 H11A S2 0.97 3.06 3.53(2) 111.2 . yes
C14 H14C S5 0.96 2.98 3.142(17) 90.7 . yes
C14 H14B O31 0.96 2.57 3.22(2) 125.1 2_735 yes
C25 H25A S4 0.97 2.89 3.43(2) 116.5 . yes
C36 H36A N5 0.97 2.46 3.16(2) 128.4 . yes
C36 H36B S1 0.97 2.85 3.421(17) 118.5 . yes
C39 H39B O29 0.96 2.50 3.127(17) 122.6 . yes
C39 H39C S3 0.96 2.93 3.61(2) 128.7 1_455 yes
C50 H50A S2 0.97 2.76 3.37(2) 121.7 . yes
C50 H50B N9 0.97 2.70 3.19(3) 111.9 1_545 yes
C54 H54A S8 0.96 2.73 3.20(2) 110.6 . yes
C54 H54C O9 0.96 2.66 3.40(3) 134.4 . yes
C57 H57A S2 0.96 2.82 3.54(2) 132.8 . yes
C57 H57C N3 0.96 2.60 3.28(2) 127.9 2_825 yes
C58 H58A S7 0.96 2.73 3.20(2) 111.0 . yes
C58 H58B O17 0.96 2.53 3.204(19) 127.6 1_655 yes
C59 H59A N15 0.97 2.69 3.15(3) 109.7 . yes
C11 H11A N1 0.97 2.57 3.21(2) 123.8 . yes
C11 H11A S2 0.97 3.06 3.53(2) 111.2 . yes
C14 H14C S5 0.96 2.98 3.142(17) 90.7 . yes
C14 H14B O31 0.96 2.57 3.22(2) 125.1 2_735 yes
C25 H25A S4 0.97 2.89 3.43(2) 116.5 . yes
C36 H36A N5 0.97 2.46 3.16(2) 128.4 . yes
C36 H36B S1 0.97 2.85 3.421(17) 118.5 . yes
C39 H39B O29 0.96 2.50 3.127(17) 122.6 . yes
C39 H39C S3 0.96 2.93 3.61(2) 128.7 1_455 yes
C50 H50A S2 0.97 2.76 3.37(2) 121.7 . yes
C50 H50B N9 0.97 2.70 3.19(3) 111.9 1_545 yes
C54 H54A S8 0.96 2.73 3.20(2) 110.6 . yes
C54 H54C O9 0.96 2.66 3.40(3) 134.4 . yes
C57 H57A S2 0.96 2.82 3.54(2) 132.8 . yes
C57 H57C N3 0.96 2.60 3.28(2) 127.9 2_825 yes
C58 H58A S7 0.96 2.73 3.20(2) 111.0 . yes
C58 H58B O17 0.96 2.53 3.204(19) 127.6 1_655 yes
C59 H59A N15 0.97 2.69 3.15(3) 109.7 . yes

loop_
_geom_torsion_atom_site_label_1
_geom_torsion_atom_site_label_2
_geom_torsion_atom_site_label_3
_geom_torsion_atom_site_label_4
_geom_torsion
_geom_torsion_site_symmetry_1
_geom_torsion_site_symmetry_2
_geom_torsion_site_symmetry_3
_geom_torsion_site_symmetry_4
_geom_torsion_publ_flag
C3 C1 C5 C10 -54(3) . . . . ?
C4 C1 C5 C10 85(3) . . . . ?
C2 C1 C5 C10 -163.2(19) . . . . ?
C3 C1 C5 C6 130(3) . . . . ?
C4 C1 C5 C6 -92(3) . . . . ?
C2 C1 C5 C6 20(3) . . . . ?
C10 C5 C6 C7 1(3) . . . . ?
C1 C5 C6 C7 177.9(18) . . . . ?
C5 C6 C7 C8 0(2) . . . . ?
C5 C6 C7 S3 -174.1(14) . . . . ?
C6 C7 C8 C9 1(2) . . . . ?
S3 C7 C8 C9 173.8(12) . . . . ?
C6 C7 C8 O4 176.6(12) . . . . ?
S3 C7 C8 O4 -10(2) . . . . ?
C7 C8 C9 C10 -1(2) . . . . ?
O4 C8 C9 C10 -177.5(12) . . . . ?
C7 C8 C9 S2 -172.7(12) . . . . ?
O4 C8 C9 S2 11(2) . . . . ?
C6 C5 C10 C9 -2(3) . . . . ?
C1 C5 C10 C9 -178.8(18) . . . . ?
C8 C9 C10 C5 2(2) . . . . ?
S2 C9 C10 C5 174.2(14) . . . . ?
O4 C11 C12 S5 174.1(14) . . . . ?
C17 C15 C19 C20 -79(3) . . . . ?
C16 C15 C19 C20 157(2) . . . . ?
C18 C15 C19 C20 40(3) . . . . ?
C17 C15 C19 C24 103(2) . . . . ?
C16 C15 C19 C24 -21(3) . . . . ?
C18 C15 C19 C24 -138.4(19) . . . . ?
C24 C19 C20 C21 -3(3) . . . . ?
C15 C19 C20 C21 179(2) . . . . ?
C19 C20 C21 C22 -3(3) . . . . ?
C19 C20 C21 S3 -172.5(17) . . . . ?
C20 C21 C22 O2 -176.7(18) . . . . ?
S3 C21 C22 O2 -7(2) . . . . ?
C20 C21 C22 C23 6(3) . . . . ?
S3 C21 C22 C23 175.8(14) . . . . ?
C21 C22 C23 C24 -4(3) . . . . ?
O2 C22 C23 C24 179.1(15) . . . . ?
C21 C22 C23 S4 -176.9(14) . . . . ?
O2 C22 C23 S4 6(2) . . . . ?
C22 C23 C24 C19 -2(2) . . . . ?
S4 C23 C24 C19 171.2(13) . . . . ?
C20 C19 C24 C23 6(3) . . . . ?
C15 C19 C24 C23 -176.3(17) . . . . ?
C31 C26 C27 C28 -1(2) . . . . ?
S4 C26 C27 C28 -168.0(11) . . . . ?
C31 C26 C27 O1 -179.1(11) . . . . ?
S4 C26 C27 O1 13.5(18) . . . . ?
C26 C27 C28 C29 3(2) . . . . ?
O1 C27 C28 C29 -178.3(12) . . . . ?
C26 C27 C28 S1 173.4(11) . . . . ?
O1 C27 C28 S1 -8(2) . . . . ?
C27 C28 C29 C30 -2(2) . . . . ?
S1 C28 C29 C30 -173.0(12) . . . . ?
C28 C29 C30 C31 -1(2) . . . . ?
C28 C29 C30 C32 177.5(14) . . . . ?
C29 C30 C31 C26 4(2) . . . . ?
C32 C30 C31 C26 -174.5(12) . . . . ?
C27 C26 C31 C30 -3(2) . . . . ?
S4 C26 C31 C30 165.1(11) . . . . ?
C29 C30 C32 C33 -81(2) . . . . ?
C31 C30 C32 C33 98.0(19) . . . . ?
C29 C30 C32 C35 158.4(15) . . . . ?
C31 C30 C32 C35 -23(2) . . . . ?
C29 C30 C32 C34 39(2) . . . . ?
C31 C30 C32 C34 -142.7(15) . . . . ?
O1 C36 C37 S6 178.4(11) . . . . ?
C45 C40 C41 C42 2(3) . . . . ?
S1 C40 C41 C42 -172.4(13) . . . . ?
C40 C41 C42 C43 0(3) . . . . ?
C40 C41 C42 C46 175.1(17) . . . . ?
C41 C42 C43 C44 -1(3) . . . . ?
C46 C42 C43 C44 -176.2(18) . . . . ?
C42 C43 C44 C45 1(3) . . . . ?
C42 C43 C44 S2 174.3(15) . . . . ?
C43 C44 C45 C40 1(3) . . . . ?
S2 C44 C45 C40 -171.9(14) . . . . ?
C43 C44 C45 O3 -176.4(16) . . . . ?
S2 C44 C45 O3 10(2) . . . . ?
C41 C40 C45 C44 -3(3) . . . . ?
S1 C40 C45 C44 171.4(14) . . . . ?
C41 C40 C45 O3 175.1(15) . . . . ?
S1 C40 C45 O3 -11(2) . . . . ?
C43 C42 C46 C47 104(2) . . . . ?
C41 C42 C46 C47 -72(2) . . . . ?
C43 C42 C46 C49 -21(3) . . . . ?
C41 C42 C46 C49 163.6(18) . . . . ?
C43 C42 C46 C48 -137.4(19) . . . . ?
C41 C42 C46 C48 47(2) . . . . ?
O3 C50 C51 S7 -151.7(15) . . . 1_545 ?
N4 N1 N2 N3 4.3(16) . . . . ?
N4 N1 N2 Ni1 178.3(9) . . . . ?
N4 C13 N3 N2 -5.4(18) . . . . ?
C14 C13 N3 N2 178.1(16) . . . . ?
N1 N2 N3 C13 0.3(17) . . . . ?
Ni1 N2 N3 C13 -173.6(10) . . . . ?
N3 C13 N4 N1 8.7(19) . . . . ?
C14 C13 N4 N1 -175.0(17) . . . . ?
N3 C13 N4 S5 170.8(11) . . . . ?
C14 C13 N4 S5 -13(2) . . . . ?
N2 N1 N4 C13 -7.7(17) . . . . ?
N2 N1 N4 S5 -170.1(10) . . . . ?
N8 C38 N5 N6 4.1(17) . . . . ?
S6 C38 N5 N6 179.2(12) . . . . ?
C38 N5 N6 N7 -2.8(18) . . . . ?
C38 N5 N6 Ni2 178.1(10) . . . . ?
N5 N6 N7 N8 0.4(18) . . . . ?
Ni2 N6 N7 N8 179.5(10) . . . . ?
N5 C38 N8 N7 -4.1(18) . . . . ?
S6 C38 N8 N7 -179.8(11) . . . . ?
N5 C38 N8 C39 171.2(15) . . . . ?
S6 C38 N8 C39 -4(2) . . . . ?
N6 N7 N8 C38 2.3(17) . . . . ?
N6 N7 N8 C39 -173.4(14) . . . . ?
N12 C52 N9 N10 0.2(13) . . . . ?
S7 C52 N9 N10 178.0(10) . . . . ?
C52 N9 N10 N11 2.3(14) . . . . ?
C52 N9 N10 Ni2 167.0(8) . . . . ?
N9 N10 N11 N12 -3.9(15) . . . . ?
Ni2 N10 N11 N12 -169.1(9) . . . . ?
N10 N11 N12 C52 4.1(15) . . . . ?
N10 N11 N12 C58 -178.6(11) . . . . ?
N9 C52 N12 N11 -2.8(15) . . . . ?
S7 C52 N12 N11 179.3(10) . . . . ?
N9 C52 N12 C58 -179.8(12) . . . . ?
S7 C52 N12 C58 2.2(19) . . . . ?
N16 N13 N14 N15 1.3(16) . . . . ?
N16 N13 N14 Ni2 -171.4(9) . . . . ?
N13 N14 N15 C55 -2.0(17) . . . . ?
Ni2 N14 N15 C55 169.4(10) . . . . ?
N16 C55 N15 N14 1.9(16) . . . . ?
S8 C55 N15 N14 -174.3(13) . . . . ?
N14 N13 N16 C55 0.0(16) . . . . ?
N14 N13 N16 C54 178.5(14) . . . . ?
N15 C55 N16 N13 -1.2(17) . . . . ?
S8 C55 N16 N13 175.6(11) . . . . ?
N15 C55 N16 C54 -179.5(16) . . . . ?
S8 C55 N16 C54 -3(2) . . . . ?
C28 C27 O1 C36 83.2(16) . . . . ?
C26 C27 O1 C36 -98.3(15) . . . . ?
C37 C36 O1 C27 169.1(13) . . . . ?
C21 C22 O2 C25 102(2) . . . . ?
C23 C22 O2 C25 -81(2) . . . . ?
C59 C25 O2 C22 -159.8(18) 1_655 . . . ?
C51 C50 O3 C45 -170.0(15) . . . . ?
C44 C45 O3 C50 -84(2) . . . . ?
C40 C45 O3 C50 98(2) . . . . ?
C9 C8 O4 C11 -93.3(19) . . . . ?
C7 C8 O4 C11 90.5(19) . . . . ?
C12 C11 O4 C8 170.0(18) . . . . ?
O6 O5' O5 P2 44.2(7) . . . . ?
O6' O5' O5 P2 -47.8(8) . . . . ?
W11 O5' O5 P2 109.9(13) . . . . ?
W8 O5' O5 P2 178.8(7) . . . . ?
W9 O5' O5 P2 -109.8(11) . . . . ?
P2 O5' O5 O6 41.4(8) . . . 2_746 ?
O6 O5' O5 O6 85.6(11) . . . 2_746 ?
O6' O5' O5 O6 -6.4(12) . . . 2_746 ?
W11 O5' O5 O6 151.3(12) . . . 2_746 ?
W8 O5' O5 O6 -139.8(10) . . . 2_746 ?
W9 O5' O5 O6 -68.4(13) . . . 2_746 ?
P2 O5' O5 W8 -178.8(7) . . . . ?
O6 O5' O5 W8 -134.6(8) . . . . ?
O6' O5' O5 W8 133.4(9) . . . . ?
W11 O5' O5 W8 -68.9(12) . . . . ?
W9 O5' O5 W8 71.4(10) . . . . ?
P2 O5' O5 W7 103.4(12) . . . . ?
O6 O5' O5 W7 147.6(12) . . . . ?
O6' O5' O5 W7 55.6(16) . . . . ?
W11 O5' O5 W7 -146.7(9) . . . . ?
W8 O5' O5 W7 -77.8(12) . . . . ?
W9 O5' O5 W7 -6(2) . . . . ?
P2 O5' O5 W12 -100.9(13) . . . 2_746 ?
O6 O5' O5 W12 -56.7(14) . . . 2_746 ?
O6' O5' O5 W12 -148.8(12) . . . 2_746 ?
W11 O5' O5 W12 9(2) . . . 2_746 ?
W8 O5' O5 W12 77.9(11) . . . 2_746 ?
W9 O5' O5 W12 149.3(9) . . . 2_746 ?
O6 O5' O6' P2 -47.7(8) . . . . ?
O5 O5' O6' P2 48.1(8) . . . . ?
W11 O5' O6' P2 -110.9(13) . . . . ?
W8 O5' O6' P2 109.4(13) . . . . ?
W9 O5' O6' P2 178.6(8) . . . . ?
P2 O5' O6' W9 -178.6(8) . . . . ?
O6 O5' O6' W9 133.7(9) . . . . ?
O5 O5' O6' W9 -130.5(9) . . . . ?
W11 O5' O6' W9 70.5(11) . . . . ?
W8 O5' O6' W9 -69.1(12) . . . . ?
P2 O5' O6' W12 102.8(14) . . . . ?
O6 O5' O6' W12 55.1(16) . . . . ?
O5 O5' O6' W12 150.8(13) . . . . ?
W11 O5' O6' W12 -8(2) . . . . ?
W8 O5' O6' W12 -147.8(9) . . . . ?
W9 O5' O6' W12 -78.6(13) . . . . ?
P2 O5' O6' W10 -101.2(14) . . . . ?
O6 O5' O6' W10 -148.9(13) . . . . ?
O5 O5' O6' W10 -53.1(17) . . . . ?
W11 O5' O6' W10 147.9(9) . . . . ?
W8 O5' O6' W10 8(2) . . . . ?
W9 O5' O6' W10 77.4(13) . . . . ?
O5 O5' O6 P2 -44.9(7) . . . . ?
O6' O5' O6 P2 48.2(8) . . . . ?
W11 O5' O6 P2 -179.4(7) . . . . ?
W8 O5' O6 P2 -108.0(13) . . . . ?
W9 O5' O6 P2 108.2(12) . . . . ?
P2 O5' O6 O5 -43.1(8) . . . 2_746 ?
O5 O5' O6 O5 -88.0(10) . . . 2_746 ?
O6' O5' O6 O5 5.1(12) . . . 2_746 ?
W11 O5' O6 O5 137.5(9) . . . 2_746 ?
W8 O5' O6 O5 -151.2(12) . . . 2_746 ?
W9 O5' O6 O5 65.1(14) . . . 2_746 ?
P2 O5' O6 W11 179.4(7) . . . . ?
O5 O5' O6 W11 134.5(8) . . . . ?
O6' O5' O6 W11 -132.4(9) . . . . ?
W8 O5' O6 W11 71.3(12) . . . . ?
W9 O5' O6 W11 -72.4(10) . . . . ?
P2 O5' O6 W7 -106.4(13) . . . 2_746 ?
O5 O5' O6 W7 -151.3(11) . . . 2_746 ?
O6' O5' O6 W7 -58.2(16) . . . 2_746 ?
W11 O5' O6 W7 74.2(12) . . . 2_746 ?
W8 O5' O6 W7 145.5(9) . . . 2_746 ?
W9 O5' O6 W7 2(2) . . . 2_746 ?
C53' C53 O44 Ni1 124(3) . . . . ?
C53 C53' O44 Ni1 -92(4) . . . . ?
O25 O25' O45' P1 45.8(8) 2_735 . . . ?
O45 O25' O45' P1 -50.8(7) 2_735 . . . ?
W5 O25' O45' P1 113.3(15) . . . . ?
W6 O25' O45' P1 -179.5(9) . . . . ?
P1 O25' O45' O25 39.5(8) . . . . ?
O25 O25' O45' O25 85.3(13) 2_735 . . . ?
O45 O25' O45' O25 -11.3(11) 2_735 . . . ?
W5 O25' O45' O25 152.8(13) . . . . ?
W6 O25' O45' O25 -139.9(11) . . . . ?
P1 O25' O45' W1 105.1(15) . . . . ?
O25 O25' O45' W1 150.9(14) 2_735 . . . ?
O45 O25' O45' W1 54.3(16) 2_735 . . . ?
W5 O25' O45' W1 -141.6(11) . . . . ?
W6 O25' O45' W1 -74.3(13) . . . . ?
P1 O25' O45' W6 179.5(9) . . . . ?
O25 O25' O45' W6 -134.7(9) 2_735 . . . ?
O45 O25' O45' W6 128.6(9) 2_735 . . . ?
W5 O25' O45' W6 -67.3(13) . . . . ?
O25' O25 O45' P1 -45.1(8) 2_735 . . . ?
O45 O25 O45' P1 50.9(8) 2_735 . . . ?
W5 O25 O45' P1 -113.9(16) 2_735 . . . ?
W4 O25 O45' P1 108.0(10) 2_735 . . . ?
P1 O25 O45' O25' -39.5(8) . . . . ?
O25' O25 O45' O25' -84.6(11) 2_735 . . . ?
O45 O25 O45' O25' 11.4(11) 2_735 . . . ?
W5 O25 O45' O25' -153.3(14) 2_735 . . . ?
W4 O25 O45' O25' 68.5(13) 2_735 . . . ?
P1 O25 O45' W1 -179.3(9) . . . . ?
O25' O25 O45' W1 135.6(8) 2_735 . . . ?
O45 O25 O45' W1 -128.4(9) 2_735 . . . ?
W5 O25 O45' W1 66.8(14) 2_735 . . . ?
W4 O25 O45' W1 -71.3(9) 2_735 . . . ?
P1 O25 O45' W6 -104.2(15) . . . . ?
O25' O25 O45' W6 -149.3(13) 2_735 . . . ?
O45 O25 O45' W6 -53.3(17) 2_735 . . . ?
W5 O25 O45' W6 141.9(11) 2_735 . . . ?
W4 O25 O45' W6 4(2) 2_735 . . . ?
O45' O25' P1 O25 123.1(10) . . . 2_735 ?
O45 O25' P1 O25 -123.6(10) 2_735 . . 2_735 ?
W5 O25' P1 O25 -0.6(8) . . . 2_735 ?
W6 O25' P1 O25 123.7(12) . . . 2_735 ?
O25 O25' P1 O25 180.001(3) 2_735 . . . ?
O45' O25' P1 O25 -56.9(10) . . . . ?
O45 O25' P1 O25 56.4(10) 2_735 . . . ?
W5 O25' P1 O25 179.4(8) . . . . ?
W6 O25' P1 O25 -56.3(12) . . . . ?
O25 O25' P1 O45' -123.1(10) 2_735 . . . ?
O45 O25' P1 O45' 113.3(10) 2_735 . . . ?
W5 O25' P1 O45' -123.7(12) . . . . ?
W6 O25' P1 O45' 0.6(10) . . . . ?
O25 O25' P1 O45' 56.9(10) 2_735 . . 2_735 ?
O45' O25' P1 O45' 180.001(8) . . . 2_735 ?
O45 O25' P1 O45' -66.7(10) 2_735 . . 2_735 ?
W5 O25' P1 O45' 56.3(12) . . . 2_735 ?
W6 O25' P1 O45' -179.4(10) . . . 2_735 ?
O25 O25' P1 O45 123.6(10) 2_735 . . 2_735 ?
O45' O25' P1 O45 -113.3(10) . . . 2_735 ?
W5 O25' P1 O45 123.0(11) . . . 2_735 ?
W6 O25' P1 O45 -112.7(11) . . . 2_735 ?
O25 O25' P1 O45 -56.4(10) 2_735 . . . ?
O45' O25' P1 O45 66.7(10) . . . . ?
O45 O25' P1 O45 179.997(2) 2_735 . . . ?
W5 O25' P1 O45 -57.0(11) . . . . ?
W6 O25' P1 O45 67.3(11) . . . . ?
O25' O25 P1 O25' 179.998(4) 2_735 . . . ?
O45' O25 P1 O25' 56.6(10) . . . . ?
O45 O25 P1 O25' -56.8(9) 2_735 . . . ?
W5 O25 P1 O25' 179.3(9) 2_735 . . . ?
W4 O25 P1 O25' -55.7(12) 2_735 . . . ?
O45' O25 P1 O25' -123.4(10) . . . 2_735 ?
O45 O25 P1 O25' 123.2(9) 2_735 . . 2_735 ?
W5 O25 P1 O25' -0.7(9) 2_735 . . 2_735 ?
W4 O25 P1 O25' 124.3(12) 2_735 . . 2_735 ?
O25' O25 P1 O45' 123.4(10) 2_735 . . . ?
O45 O25 P1 O45' -113.4(10) 2_735 . . . ?
W5 O25 P1 O45' 122.7(12) 2_735 . . . ?
W4 O25 P1 O45' -112.3(12) 2_735 . . . ?
O25' O25 P1 O45' -56.6(10) 2_735 . . 2_735 ?
O45' O25 P1 O45' 179.998(3) . . . 2_735 ?
O45 O25 P1 O45' 66.6(10) 2_735 . . 2_735 ?
W5 O25 P1 O45' -57.3(12) 2_735 . . 2_735 ?
W4 O25 P1 O45' 67.7(12) 2_735 . . 2_735 ?
O25' O25 P1 O45 -123.2(9) 2_735 . . 2_735 ?
O45' O25 P1 O45 113.4(10) . . . 2_735 ?
W5 O25 P1 O45 -123.9(12) 2_735 . . 2_735 ?
W4 O25 P1 O45 1.1(9) 2_735 . . 2_735 ?
O25' O25 P1 O45 56.8(9) 2_735 . . . ?
O45' O25 P1 O45 -66.6(10) . . . . ?
O45 O25 P1 O45 180.002(1) 2_735 . . . ?
W5 O25 P1 O45 56.1(12) 2_735 . . . ?
W4 O25 P1 O45 -178.9(9) 2_735 . . . ?
O25 O45' P1 O25' -127.5(10) . . . . ?
W1 O45' P1 O25' -126.7(13) . . . . ?
W6 O45' P1 O25' -0.6(10) . . . . ?
O25' O45' P1 O25' 180.000(5) . . . 2_735 ?
O25 O45' P1 O25' 52.5(10) . . . 2_735 ?
W1 O45' P1 O25' 53.3(13) . . . 2_735 ?
W6 O45' P1 O25' 179.4(10) . . . 2_735 ?
O25' O45' P1 O25 -52.5(10) . . . 2_735 ?
O25 O45' P1 O25 179.998(3) . . . 2_735 ?
W1 O45' P1 O25 -179.2(10) . . . 2_735 ?
W6 O45' P1 O25 -53.1(13) . . . 2_735 ?
O25' O45' P1 O25 127.5(10) . . . . ?
W1 O45' P1 O25 0.8(10) . . . . ?
W6 O45' P1 O25 126.9(13) . . . . ?
O25' O45' P1 O45 64.1(9) . . . 2_735 ?
O25 O45' P1 O45 -63.4(9) . . . 2_735 ?
W1 O45' P1 O45 -62.6(12) . . . 2_735 ?
W6 O45' P1 O45 63.5(12) . . . 2_735 ?
O25' O45' P1 O45 -115.9(9) . . . . ?
O25 O45' P1 O45 116.6(9) . . . . ?
W1 O45' P1 O45 117.4(12) . . . . ?
W6 O45' P1 O45 -116.5(12) . . . . ?
O25 O45 P1 O25' 52.4(10) 2_735 . . . ?
O25' O45 P1 O25' 180.002(2) 2_735 . . . ?
W4 O45 P1 O25' 53.6(12) . . . . ?
W3 O45 P1 O25' -179.2(9) . . . . ?
W2 O45 P1 O25' -63.7(10) . . . . ?
O25 O45 P1 O25' -127.7(10) 2_735 . . 2_735 ?
W4 O45 P1 O25' -126.4(12) . . . 2_735 ?
W3 O45 P1 O25' 0.8(9) . . . 2_735 ?
W2 O45 P1 O25' 116.3(10) . . . 2_735 ?
O25' O45 P1 O25 127.7(10) 2_735 . . 2_735 ?
W4 O45 P1 O25 1.2(9) . . . 2_735 ?
W3 O45 P1 O25 128.5(12) . . . 2_735 ?
W2 O45 P1 O25 -116.1(10) . . . 2_735 ?
O25 O45 P1 O25 180.001(2) 2_735 . . . ?
O25' O45 P1 O25 -52.3(10) 2_735 . . . ?
W4 O45 P1 O25 -178.8(9) . . . . ?
W3 O45 P1 O25 -51.5(12) . . . . ?
W2 O45 P1 O25 63.9(10) . . . . ?
O25 O45 P1 O45' 116.0(10) 2_735 . . . ?
O25' O45 P1 O45' -116.3(9) 2_735 . . . ?
W4 O45 P1 O45' 117.2(11) . . . . ?
W3 O45 P1 O45' -115.5(11) . . . . ?
W2 O45 P1 O45' 0.0(8) . . . . ?
O25 O45 P1 O45' -64.0(10) 2_735 . . 2_735 ?
O25' O45 P1 O45' 63.7(9) 2_735 . . 2_735 ?
W4 O45 P1 O45' -62.8(11) . . . 2_735 ?
W3 O45 P1 O45' 64.5(11) . . . 2_735 ?
W2 O45 P1 O45' 180.0(8) . . . 2_735 ?
O6 O5' P2 O6 -179.995(2) . . . 2_746 ?
O5 O5' P2 O6 -56.2(9) . . . 2_746 ?
O6' O5' P2 O6 62.3(10) . . . 2_746 ?
W11 O5' P2 O6 -179.3(8) . . . 2_746 ?
W8 O5' P2 O6 -57.5(11) . . . 2_746 ?
W9 O5' P2 O6 60.7(11) . . . 2_746 ?
O5 O5' P2 O6 123.8(9) . . . . ?
O6' O5' P2 O6 -117.7(10) . . . . ?
W11 O5' P2 O6 0.7(8) . . . . ?
W8 O5' P2 O6 122.5(11) . . . . ?
W9 O5' P2 O6 -119.3(11) . . . . ?
O6 O5' P2 O5 56.2(9) . . . 2_746 ?
O5 O5' P2 O5 179.997(2) . . . 2_746 ?
O6' O5' P2 O5 -61.5(9) . . . 2_746 ?
W11 O5' P2 O5 56.9(11) . . . 2_746 ?
W8 O5' P2 O5 178.7(8) . . . 2_746 ?
W9 O5' P2 O5 -63.1(11) . . . 2_746 ?
O6 O5' P2 O5 -123.8(9) . . . . ?
O6' O5' P2 O5 118.5(9) . . . . ?
W11 O5' P2 O5 -123.1(11) . . . . ?
W8 O5' P2 O5 -1.3(8) . . . . ?
W9 O5' P2 O5 116.9(11) . . . . ?
O6 O5' P2 O6' 117.7(10) . . . . ?
O5 O5' P2 O6' -118.5(9) . . . . ?
W11 O5' P2 O6' 118.5(11) . . . . ?
W8 O5' P2 O6' -119.8(11) . . . . ?
W9 O5' P2 O6' -1.6(8) . . . . ?
O6 O5' P2 O6' -62.3(10) . . . 2_746 ?
O5 O5' P2 O6' 61.5(9) . . . 2_746 ?
O6' O5' P2 O6' 179.999(2) . . . 2_746 ?
W11 O5' P2 O6' -61.5(11) . . . 2_746 ?
W8 O5' P2 O6' 60.2(11) . . . 2_746 ?
W9 O5' P2 O6' 178.4(8) . . . 2_746 ?
O5' O6 P2 O5' 179.999(2) . . . 2_746 ?
O5 O6 P2 O5' -55.2(10) 2_746 . . 2_746 ?
W11 O6 P2 O5' 179.2(9) . . . 2_746 ?
W7 O6 P2 O5' -55.2(13) 2_746 . . 2_746 ?
O5 O6 P2 O5' 124.8(10) 2_746 . . . ?
W11 O6 P2 O5' -0.8(9) . . . . ?
W7 O6 P2 O5' 124.8(13) 2_746 . . . ?
O5' O6 P2 O5 -124.8(10) . . . 2_746 ?
W11 O6 P2 O5 -125.5(13) . . . 2_746 ?
W7 O6 P2 O5 0.0(11) 2_746 . . 2_746 ?
O5' O6 P2 O5 55.2(10) . . . . ?
O5 O6 P2 O5 180.003(10) 2_746 . . . ?
W11 O6 P2 O5 54.5(13) . . . . ?
W7 O6 P2 O5 -180.0(11) 2_746 . . . ?
O5' O6 P2 O6' -59.4(9) . . . . ?
O5 O6 P2 O6' 65.4(11) 2_746 . . . ?
W11 O6 P2 O6' -60.1(11) . . . . ?
W7 O6 P2 O6' 65.4(13) 2_746 . . . ?
O5' O6 P2 O6' 120.6(9) . . . 2_746 ?
O5 O6 P2 O6' -114.6(11) 2_746 . . 2_746 ?
W11 O6 P2 O6' 119.9(11) . . . 2_746 ?
W7 O6 P2 O6' -114.6(13) 2_746 . . 2_746 ?
O5' O5 P2 O5' 180.000(2) . . . 2_746 ?
O6 O5 P2 O5' 55.0(11) 2_746 . . 2_746 ?
W8 O5 P2 O5' -178.6(8) . . . 2_746 ?
W7 O5 P2 O5' 55.0(13) . . . 2_746 ?
W12 O5 P2 O5' -59.5(10) 2_746 . . 2_746 ?
O6 O5 P2 O5' -125.0(11) 2_746 . . . ?
W8 O5 P2 O5' 1.4(8) . . . . ?
W7 O5 P2 O5' -125.0(13) . . . . ?
W12 O5 P2 O5' 120.5(10) 2_746 . . . ?
O5' O5 P2 O6 125.0(11) . . . 2_746 ?
W8 O5 P2 O6 126.4(13) . . . 2_746 ?
W7 O5 P2 O6 0.0(11) . . . 2_746 ?
W12 O5 P2 O6 -114.5(12) 2_746 . . 2_746 ?
O5' O5 P2 O6 -55.0(11) . . . . ?
O6 O5 P2 O6 179.997(9) 2_746 . . . ?
W8 O5 P2 O6 -53.6(13) . . . . ?
W7 O5 P2 O6 -180.0(11) . . . . ?
W12 O5 P2 O6 65.5(12) 2_746 . . . ?
O5' O5 P2 O6' 59.1(10) . . . . ?
O6 O5 P2 O6' -65.9(11) 2_746 . . . ?
W8 O5 P2 O6' 60.5(11) . . . . ?
W7 O5 P2 O6' -65.9(13) . . . . ?
W12 O5 P2 O6' 179.6(9) 2_746 . . . ?
O5' O5 P2 O6' -120.9(10) . . . 2_746 ?
O6 O5 P2 O6' 114.1(11) 2_746 . . 2_746 ?
W8 O5 P2 O6' -119.5(11) . . . 2_746 ?
W7 O5 P2 O6' 114.1(13) . . . 2_746 ?
W12 O5 P2 O6' -0.4(9) 2_746 . . 2_746 ?
O5' O6' P2 O5' 180.001(2) . . . 2_746 ?
W9 O6' P2 O5' -178.3(9) . . . 2_746 ?
W12 O6' P2 O5' 58.1(12) . . . 2_746 ?
W10 O6' P2 O5' -57.6(11) . . . 2_746 ?
W9 O6' P2 O5' 1.7(9) . . . . ?
W12 O6' P2 O5' -121.9(12) . . . . ?
W10 O6' P2 O5' 122.4(11) . . . . ?
O5' O6' P2 O6 -121.5(10) . . . 2_746 ?
W9 O6' P2 O6 -119.8(12) . . . 2_746 ?
W12 O6' P2 O6 116.6(12) . . . 2_746 ?
W10 O6' P2 O6 0.9(9) . . . 2_746 ?
O5' O6' P2 O6 58.5(10) . . . . ?
W9 O6' P2 O6 60.2(12) . . . . ?
W12 O6' P2 O6 -63.4(12) . . . . ?
W10 O6' P2 O6 -179.1(9) . . . . ?
O5' O6' P2 O5 121.6(9) . . . 2_746 ?
W9 O6' P2 O5 123.2(12) . . . 2_746 ?
W12 O6' P2 O5 -0.4(9) . . . 2_746 ?
W10 O6' P2 O5 -116.0(11) . . . 2_746 ?
O5' O6' P2 O5 -58.4(9) . . . . ?
W9 O6' P2 O5 -56.8(12) . . . . ?
W12 O6' P2 O5 179.6(9) . . . . ?
W10 O6' P2 O5 64.0(11) . . . . ?
C27 C28 S1 C40 48.1(15) . . . . ?
C29 C28 S1 C40 -141.8(12) . . . . ?
C41 C40 S1 C28 -137.3(13) . . . . ?
C45 C40 S1 C28 48.6(17) . . . . ?
C8 C9 S2 C44 -54.7(16) . . . . ?
C10 C9 S2 C44 133.8(12) . . . . ?
C43 C44 S2 C9 136.6(15) . . . . ?
C45 C44 S2 C9 -50.1(19) . . . . ?
C8 C7 S3 C21 50.6(16) . . . . ?
C6 C7 S3 C21 -136.3(13) . . . . ?
C22 C21 S3 C7 57.7(18) . . . . ?
C20 C21 S3 C7 -132.7(17) . . . . ?
C27 C26 S4 C23 -53.5(14) . . . . ?
C31 C26 S4 C23 138.8(11) . . . . ?
C24 C23 S4 C26 129.7(13) . . . . ?
C22 C23 S4 C26 -57.4(16) . . . . ?
C11 C12 S5 N4 78.4(17) . . . . ?
C13 N4 S5 C12 162.8(14) . . . . ?
N1 N4 S5 C12 -36.9(15) . . . . ?
N8 C38 S6 C37 159.4(13) . . . . ?
N5 C38 S6 C37 -15.2(17) . . . . ?
C36 C37 S6 C38 68.0(14) . . . . ?
N9 C52 S7 C51 -3.5(14) . . . 1_565 ?
N12 C52 S7 C51 174.0(11) . . . 1_565 ?
N15 C55 S8 C59 -11.9(18) . . . . ?
N16 C55 S8 C59 172.3(13) . . . . ?
C25 C59 S8 C55 -90(2) 1_455 . . . ?
W5 O28 W1 O26 -153.7(11) 2_735 . . . ?
W5 O28 W1 O29 104.4(11) 2_735 . . . ?
W5 O28 W1 O30 24.5(18) 2_735 . . . ?
W5 O28 W1 O27 -51.9(11) 2_735 . . . ?
W5 O28 W1 O45' 39.4(11) 2_735 . . . ?
W2 O29 W1 O26 154.5(11) . . . . ?
W2 O29 W1 O28 -103.3(11) . . . . ?
W2 O29 W1 O30 52.8(11) . . . . ?
W2 O29 W1 O27 -26.0(19) . . . . ?
W2 O29 W1 O45' -8.9(10) . . . . ?
W6 O30 W1 O26 -154.8(10) . . . . ?
W6 O30 W1 O28 27.0(17) . . . . ?
W6 O30 W1 O29 -52.7(10) . . . . ?
W6 O30 W1 O27 103.4(10) . . . . ?
W6 O30 W1 O45' 10.4(9) . . . . ?
W6 O31 W2 O43 157.0(13) . . . . ?
W6 O31 W2 O42 -101.1(14) . . . . ?
W6 O31 W2 O41 -22(2) . . . . ?
W6 O31 W2 O29 53.5(13) . . . . ?
W6 O31 W2 O45 -40.5(14) . . . . ?
W4 O42 W2 O43 -152.0(11) . . . . ?
W4 O42 W2 O31 105.1(12) . . . . ?
W4 O42 W2 O41 -49.4(12) . . . . ?
W4 O42 W2 O29 28(2) . . . . ?
W4 O42 W2 O45 9.0(10) . . . . ?
W2 O41 W3 O39 -153.0(12) . . . . ?
W2 O41 W3 O38 28(2) . . . . ?
W2 O41 W3 O40 105.5(12) . . . . ?
W2 O41 W3 O37 -50.9(12) . . . . ?
W2 O41 W3 O45 8.4(11) . . . . ?
W6 O38 W3 O39 -155.6(11) 2_735 . . . ?
W6 O38 W3 O41 23.4(19) 2_735 . . . ?
W6 O38 W3 O40 -54.5(11) 2_735 . . . ?
W6 O38 W3 O37 102.4(11) 2_735 . . . ?
W6 O38 W3 O45 40.9(11) 2_735 . . . ?
W5 O40 W3 O39 155.3(11) 2_735 . . . ?
W5 O40 W3 O41 -100.9(11) 2_735 . . . ?
W5 O40 W3 O38 54.2(11) 2_735 . . . ?
W5 O40 W3 O37 -20.9(19) 2_735 . . . ?
W5 O40 W3 O45 -37.4(11) 2_735 . . . ?
W4 O37 W3 O39 155.5(11) . . . . ?
W4 O37 W3 O41 51.9(11) . . . . ?
W4 O37 W3 O38 -103.2(11) . . . . ?
W4 O37 W3 O40 -28.3(19) . . . . ?
W4 O37 W3 O45 -9.5(9) . . . . ?
W5 O35 W4 O36 -151.2(11) . . . . ?
W5 O35 W4 O27 -52.6(11) . . . 2_735 ?
W5 O35 W4 O42 103.4(11) . . . . ?
W5 O35 W4 O37 26.8(19) . . . . ?
W5 O35 W4 O45 40.3(11) . . . . ?
W5 O35 W4 O25 11.2(9) . . . 2_735 ?
W2 O42 W4 O36 153.3(11) . . . . ?
W2 O42 W4 O27 -29(2) . . . 2_735 ?
W2 O42 W4 O35 -105.6(12) . . . . ?
W2 O42 W4 O37 50.7(12) . . . . ?
W2 O42 W4 O45 -9.2(10) . . . . ?
W2 O42 W4 O25 -43.6(12) . . . 2_735 ?
W6 O33 W5 O34 -155.0(9) . . . . ?
W6 O33 W5 O40 -53.9(10) . . . 2_735 ?
W6 O33 W5 O28 24.0(16) . . . 2_735 ?
W6 O33 W5 O35 101.9(10) . . . . ?
W6 O33 W5 O25 38.0(10) . . . 2_735 ?
W6 O33 W5 O25' 10.4(8) . . . . ?
W5 O33 W6 O32 155.2(10) . . . . ?
W5 O33 W6 O31 -102.5(10) . . . . ?
W5 O33 W6 O38 53.2(10) . . . 2_735 ?
W5 O33 W6 O30 -23.8(17) . . . . ?
W5 O33 W6 O45' -38.2(10) . . . . ?
W5 O33 W6 O25' -10.3(8) . . . . ?
W2 O31 W6 O32 -155.0(13) . . . . ?
W2 O31 W6 O33 102.2(13) . . . . ?
W2 O31 W6 O38 25(2) . . . 2_735 ?
W2 O31 W6 O30 -54.1(14) . . . . ?
W2 O31 W6 O45' 7.5(12) . . . . ?
W2 O31 W6 O25' 39.7(13) . . . . ?
W10 O8 W7 O24 153.9(12) . . . . ?
W10 O8 W7 O7 52.8(12) . . . . ?
W10 O8 W7 O22 -24(2) . . . 2_746 ?
W10 O8 W7 O9 -102.6(12) . . . . ?
W10 O8 W7 O5 -41.3(13) . . . . ?
W10 O8 W7 O6 -8.2(11) . . . 2_746 ?
W11 O7 W7 O24 -152.9(10) 2_746 . . . ?
W11 O7 W7 O8 -50.6(11) 2_746 . . . ?
W11 O7 W7 O22 104.7(11) 2_746 . . 2_746 ?
W11 O7 W7 O9 29.7(18) 2_746 . . . ?
W11 O7 W7 O5 41.3(11) 2_746 . . . ?
W11 O7 W7 O6 12.0(9) 2_746 . . 2_746 ?
W11 O17 W8 O15 153.5(12) . . . . ?
W11 O17 W8 O9 -23(2) . . . . ?
W11 O17 W8 O16 -106.4(13) . . . . ?
W11 O17 W8 O14 52.3(13) . . . . ?
W11 O17 W8 O5 -39.8(13) . . . . ?
W11 O17 W8 O5' -10.6(11) . . . . ?
W7 O9 W8 O15 153.2(10) . . . . ?
W7 O9 W8 O17 -30.0(18) . . . . ?
W7 O9 W8 O16 53.3(11) . . . . ?
W7 O9 W8 O14 -105.7(11) . . . . ?
W7 O9 W8 O5 -11.4(9) . . . . ?
W7 O9 W8 O5' -41.3(11) . . . . ?
W12 O16 W8 O15 -158.5(9) 2_746 . . . ?
W12 O16 W8 O17 99.2(10) 2_746 . . . ?
W12 O16 W8 O9 -55.6(10) 2_746 . . . ?
W12 O16 W8 O14 20.8(18) 2_746 . . . ?
W12 O16 W8 O5 5.7(8) 2_746 . . . ?
W12 O16 W8 O5' 36.6(10) 2_746 . . . ?
W9 O14 W8 O15 -155.5(10) . . . . ?
W9 O14 W8 O17 -53.5(11) . . . . ?
W9 O14 W8 O9 101.9(11) . . . . ?
W9 O14 W8 O16 25.3(19) . . . . ?
W9 O14 W8 O5 39.1(11) . . . . ?
W9 O14 W8 O5' 7.8(9) . . . . ?
W10 O13 W9 O20 -154.5(10) . . . . ?
W10 O13 W9 O14 104.4(11) . . . . ?
W10 O13 W9 O19 26.5(18) . . . . ?
W10 O13 W9 O21 -51.9(11) . . . . ?
W10 O13 W9 O6' 9.6(9) . . . . ?
W10 O13 W9 O5' 40.4(11) . . . . ?
W8 O14 W9 O20 156.3(11) . . . . ?
W8 O14 W9 O13 -101.4(11) . . . . ?
W8 O14 W9 O19 55.2(11) . . . . ?
W8 O14 W9 O21 -21.2(19) . . . . ?
W8 O14 W9 O6' -37.8(11) . . . . ?
W8 O14 W9 O5' -7.8(9) . . . . ?
W11 O19 W9 O20 -156.4(10) . . . . ?
W11 O19 W9 O13 22.5(18) . . . . ?
W11 O19 W9 O14 -55.8(10) . . . . ?
W11 O19 W9 O21 100.9(11) . . . . ?
W11 O19 W9 O6' 37.7(11) . . . . ?
W11 O19 W9 O5' 7.1(9) . . . . ?
W11 O11 W10 O10 155.0(10) 2_746 . . . ?
W11 O11 W10 O12 -103.5(11) 2_746 . . . ?
W11 O11 W10 O13 -21.0(18) 2_746 . . . ?
W11 O11 W10 O8 52.6(11) 2_746 . . . ?
W11 O11 W10 O6' -39.6(11) 2_746 . . . ?
W12 O12 W10 O10 -156.2(12) . . . . ?
W12 O12 W10 O11 101.4(12) . . . . ?
W12 O12 W10 O13 -53.1(12) . . . . ?
W12 O12 W10 O8 24(2) . . . . ?
W12 O12 W10 O6' 6.7(11) . . . . ?
W9 O13 W10 O10 153.4(10) . . . . ?
W9 O13 W10 O11 -30.5(17) . . . . ?
W9 O13 W10 O12 52.1(11) . . . . ?
W9 O13 W10 O8 -104.0(11) . . . . ?
W9 O13 W10 O6' -9.5(9) . . . . ?
W7 O22 W12 O23 154.5(13) 2_746 . . . ?
W7 O22 W12 O21 -104.4(13) 2_746 . . . ?
W7 O22 W12 O12 -25(2) 2_746 . . . ?
W7 O22 W12 O16 53.7(13) 2_746 . . 2_746 ?
W7 O22 W12 O6' -41.9(14) 2_746 . . . ?
W7 O22 W12 O5 -7.8(11) 2_746 . . 2_746 ?
W9 O21 W12 O23 -155.9(10) . . . . ?
W9 O21 W12 O22 101.7(11) . . . . ?
W9 O21 W12 O12 -53.9(11) . . . . ?
W9 O21 W12 O16 23.9(19) . . . 2_746 ?
W9 O21 W12 O6' 8.4(9) . . . . ?
W9 O21 W12 O5 39.4(11) . . . 2_746 ?
